data_4027615
loop_
_publ_author_name
'Luzhi Liu'
'Lingyun Wang'
'Changchun Liu'
'Zhiyong Fu'
'Herbert Meier'
'Derong Cao'

_publ_section_title
;
 Dimerization Control in the Self-Assembly Behavior of Copillar[5]arenes
 Bearing \w-Hydroxyalkoxy Groups
;
_journal_name_full 'Journal of Organic Chemistry'
_journal_page_first 9413
_journal_page_last 9417
_journal_paper_doi 10.1021/jo301779y
_journal_volume 77
_journal_year 2012
_chemical_formula_sum 'C52 H56 Cl6 O11'
_chemical_formula_weight 1069.66
_chemical_name_systematic
; 
 ? 
;
_space_group_IT_number 2
_symmetry_cell_setting triclinic
_symmetry_space_group_name_Hall '-P 1'
_symmetry_space_group_name_H-M 'P -1'
_atom_sites_solution_hydrogens geom
_atom_sites_solution_primary direct
_atom_sites_solution_secondary difmap
_audit_creation_method SHELXL-97
_cell_angle_alpha 89.896(2)
_cell_angle_beta 74.785(2)
_cell_angle_gamma 88.907(2)
_cell_formula_units_Z 8
_cell_length_a 22.2814(5)
_cell_length_b 22.3082(5)
_cell_length_c 23.4074(5)
_cell_measurement_reflns_used 36215
_cell_measurement_temperature 298(2)
_cell_measurement_theta_max 65.44
_cell_measurement_theta_min 5.56
_cell_volume 11224.9(4)
_computing_structure_refinement 'SHELXL-97 (Sheldrick, 1997)'
_computing_structure_solution 'SHELXS-97 (Sheldrick, 1990)'
_diffrn_ambient_temperature 298(2)
_diffrn_measured_fraction_theta_full 0.938
_diffrn_measured_fraction_theta_max 0.938
_diffrn_radiation_monochromator graphite
_diffrn_radiation_source 'fine-focus sealed tube'
_diffrn_radiation_type CuK\a
_diffrn_radiation_wavelength 1.54178
_diffrn_reflns_av_R_equivalents 0.0325
_diffrn_reflns_av_sigmaI/netI 0.0352
_diffrn_reflns_limit_h_max 25
_diffrn_reflns_limit_h_min -23
_diffrn_reflns_limit_k_max 25
_diffrn_reflns_limit_k_min -25
_diffrn_reflns_limit_l_max 26
_diffrn_reflns_limit_l_min -13
_diffrn_reflns_number 62270
_diffrn_reflns_theta_full 65.44
_diffrn_reflns_theta_max 65.44
_diffrn_reflns_theta_min 5.56
_exptl_absorpt_coefficient_mu 3.242
_exptl_absorpt_correction_type none
_exptl_crystal_density_diffrn 1.266
_exptl_crystal_F_000 4464
_refine_diff_density_max 6.624
_refine_diff_density_min -1.254
_refine_diff_density_rms 0.232
_refine_ls_extinction_method none
_refine_ls_goodness_of_fit_ref 1.011
_refine_ls_hydrogen_treatment mixed
_refine_ls_matrix_type full
_refine_ls_number_parameters 2473
_refine_ls_number_reflns 36215
_refine_ls_number_restraints 0
_refine_ls_restrained_S_all 1.011
_refine_ls_R_factor_all 0.1925
_refine_ls_R_factor_gt 0.1741
_refine_ls_shift/su_max 0.001
_refine_ls_shift/su_mean 0.000
_refine_ls_structure_factor_coef Fsqd
_refine_ls_weighting_details 'calc w=1/[\s^2^(Fo^2^)+(0.5000P)^2^+20.0000P] where P=(Fo^2^+2Fc^2^)/3'
_refine_ls_weighting_scheme calc
_refine_ls_wR_factor_gt 0.4997
_refine_ls_wR_factor_ref 0.5424
_reflns_number_gt 28108
_reflns_number_total 36215
_reflns_threshold_expression >2sigma(I)
_cod_data_source_file jo301779y_si_001.cif
_cod_data_source_block 2
_cod_database_code 4027615

loop_
_symmetry_equiv_pos_as_xyz
'x, y, z'
'-x, -y, -z'

loop_
_atom_site_label
_atom_site_type_symbol
_atom_site_fract_x
_atom_site_fract_y
_atom_site_fract_z
_atom_site_U_iso_or_equiv
_atom_site_adp_type
_atom_site_occupancy
_atom_site_symmetry_multiplicity
_atom_site_calc_flag
_atom_site_refinement_flags
C1 C 0.1193(3) 0.1371(3) 0.1350(3) 0.0417(15) Uani 1 1 d .
H1A H 0.0951 0.1241 0.1714 0.050 Uiso 1 1 calc R
C2 C 0.1717(3) 0.1678(3) 0.1328(3) 0.0365(14) Uani 1 1 d .
C3 C 0.2080(3) 0.1869(3) 0.0776(3) 0.0364(14) Uani 1 1 d .
C4 C 0.1881(3) 0.1758(3) 0.0274(3) 0.0343(13) Uani 1 1 d .
H4A H 0.2117 0.1899 -0.0088 0.041 Uiso 1 1 calc R
C5 C 0.1356(3) 0.1450(3) 0.0288(3) 0.0327(13) Uani 1 1 d .
C6 C 0.1005(3) 0.1245(3) 0.0833(3) 0.0375(14) Uani 1 1 d .
C7 C 0.1184(3) 0.1300(3) -0.0277(3) 0.0386(14) Uani 1 1 d .
H7A H 0.1311 0.1622 -0.0560 0.046 Uiso 1 1 calc R
H7B H 0.0737 0.1265 -0.0195 0.046 Uiso 1 1 calc R
C8 C 0.1499(3) 0.0712(3) -0.0545(3) 0.0331(13) Uani 1 1 d .
C9 C 0.2093(3) 0.0696(3) -0.0932(3) 0.0337(13) Uani 1 1 d .
C10 C 0.2098(3) -0.0386(3) -0.0944(3) 0.0313(12) Uani 1 1 d .
C11 C 0.1518(3) -0.0375(3) -0.0541(3) 0.0399(14) Uani 1 1 d .
C12 C 0.1215(3) 0.0179(3) -0.0359(3) 0.0377(14) Uani 1 1 d .
H12A H 0.0815 0.0183 -0.0108 0.045 Uiso 1 1 calc R
C13 C 0.2382(3) 0.0156(3) -0.1134(2) 0.0311(12) Uani 1 1 d .
H13A H 0.2773 0.0155 -0.1402 0.037 Uiso 1 1 calc R
C14 C 0.2432(3) -0.0976(3) -0.1178(3) 0.0328(13) Uani 1 1 d .
H14A H 0.2122 -0.1274 -0.1182 0.039 Uiso 1 1 calc R
H14B H 0.2672 -0.0917 -0.1583 0.039 Uiso 1 1 calc R
C15 C 0.2865(3) -0.1219(3) -0.0821(2) 0.0287(12) Uani 1 1 d .
C16 C 0.2649(3) -0.1629(3) -0.0361(3) 0.0317(13) Uani 1 1 d .
H16A H 0.2240 -0.1756 -0.0277 0.038 Uiso 1 1 calc R
C17 C 0.3039(3) -0.1848(2) -0.0029(2) 0.0327(13) Uani 1 1 d .
C18 C 0.3643(3) -0.1654(2) -0.0135(3) 0.0310(13) Uani 1 1 d .
C19 C 0.3862(3) -0.1248(2) -0.0591(2) 0.0274(12) Uani 1 1 d .
H19A H 0.4269 -0.1117 -0.0669 0.033 Uiso 1 1 calc R
C20 C 0.3474(3) -0.1037(3) -0.0934(2) 0.0285(12) Uani 1 1 d .
C21 C 0.4062(3) -0.1840(3) 0.0259(3) 0.0373(15) Uani 1 1 d .
H21A H 0.3953 -0.2237 0.0417 0.045 Uiso 1 1 calc R
H21B H 0.4492 -0.1855 0.0026 0.045 Uiso 1 1 calc R
C22 C 0.3991(3) -0.1396(2) 0.0765(3) 0.0306(13) Uani 1 1 d .
C23 C 0.4411(3) -0.0933(3) 0.0737(3) 0.0305(13) Uani 1 1 d .
C24 C 0.4299(3) -0.0513(3) 0.1205(3) 0.0289(12) Uani 1 1 d .
H24A H 0.4575 -0.0201 0.1183 0.035 Uiso 1 1 calc R
C25 C 0.3798(3) -0.0547(2) 0.1693(2) 0.0272(12) Uani 1 1 d .
C26 C 0.3385(3) -0.1026(3) 0.1721(3) 0.0299(12) Uani 1 1 d .
C27 C 0.3487(3) -0.1439(2) 0.1260(3) 0.0319(13) Uani 1 1 d .
H27A H 0.3211 -0.1752 0.1284 0.038 Uiso 1 1 calc R
C28 C 0.3689(3) -0.0084(3) 0.2184(2) 0.0281(12) Uani 1 1 d .
H28A H 0.4084 0.0089 0.2187 0.034 Uiso 1 1 calc R
H28B H 0.3528 -0.0282 0.2561 0.034 Uiso 1 1 calc R
C29 C 0.3238(3) 0.0417(2) 0.2120(2) 0.0252(11) Uani 1 1 d .
C30 C 0.3443(3) 0.0958(3) 0.1855(2) 0.0270(12) Uani 1 1 d .
C31 C 0.3020(3) 0.1406(2) 0.1792(3) 0.0307(12) Uani 1 1 d .
H31A H 0.3168 0.1767 0.1616 0.037 Uiso 1 1 calc R
C32 C 0.2384(3) 0.1323(3) 0.1987(2) 0.0310(12) Uani 1 1 d .
C33 C 0.2171(3) 0.0769(3) 0.2264(2) 0.0301(12) Uani 1 1 d .
C34 C 0.1920(3) 0.1786(3) 0.1894(3) 0.0417(15) Uani 1 1 d .
H34A H 0.2101 0.2179 0.1876 0.050 Uiso 1 1 calc R
H34B H 0.1556 0.1782 0.2230 0.050 Uiso 1 1 calc R
C35 C 0.3655(3) 0.9898(2) 0.7201(2) 0.0238(11) Uani 1 1 d .
H35A H 0.3503 0.9701 0.7580 0.029 Uiso 1 1 calc R
H35B H 0.4038 1.0096 0.7205 0.029 Uiso 1 1 calc R
C36 C 0.3180(3) 1.0363(2) 0.7127(2) 0.0234(11) Uani 1 1 d .
C37 C 0.3354(3) 1.0916(2) 0.6862(2) 0.0251(11) Uani 1 1 d .
C38 C 0.2903(3) 1.1336(2) 0.6786(2) 0.0280(12) Uani 1 1 d .
H38A H 0.3028 1.1706 0.6617 0.034 Uiso 1 1 calc R
C39 C 0.2274(3) 1.1204(3) 0.6960(2) 0.0298(12) Uani 1 1 d .
C40 C 0.2097(3) 1.0651(3) 0.7239(2) 0.0281(12) Uani 1 1 d .
C41 C 0.2558(3) 1.0247(3) 0.7317(2) 0.0271(11) Uani 1 1 d .
H41A H 0.2436 0.9885 0.7505 0.033 Uiso 1 1 calc R
C42 C 0.1784(3) 1.1637(3) 0.6854(3) 0.0356(14) Uani 1 1 d .
H42A H 0.1936 1.2043 0.6836 0.043 Uiso 1 1 calc R
H42B H 0.1412 1.1617 0.7181 0.043 Uiso 1 1 calc R
C43 C 0.1622(3) 1.1487(3) 0.6275(3) 0.0330(13) Uani 1 1 d .
C44 C 0.1132(3) 1.1107(3) 0.6268(3) 0.0384(15) Uani 1 1 d .
H44A H 0.0897 1.0950 0.6623 0.046 Uiso 1 1 calc R
C45 C 0.0987(3) 1.0957(3) 0.5743(3) 0.0412(15) Uani 1 1 d .
C46 C 0.1328(2) 1.1207(3) 0.5207(3) 0.0345(14) Uani 1 1 d .
C47 C 0.1812(3) 1.1577(3) 0.5212(3) 0.0344(14) Uani 1 1 d .
H47A H 0.2044 1.1734 0.4855 0.041 Uiso 1 1 calc R
C48 C 0.1969(3) 1.1724(3) 0.5735(3) 0.0323(13) Uani 1 1 d .
C49 C 0.1175(3) 1.1048(3) 0.4629(3) 0.0420(15) Uani 1 1 d .
H49A H 0.0732 1.0984 0.4702 0.050 Uiso 1 1 calc R
H49B H 0.1286 1.1376 0.4352 0.050 Uiso 1 1 calc R
C50 C 0.1531(3) 1.0486(3) 0.4367(3) 0.0364(14) Uani 1 1 d .
C51 C 0.1276(3) 0.9924(3) 0.4486(3) 0.0429(16) Uani 1 1 d .
H51A H 0.0865 0.9894 0.4709 0.051 Uiso 1 1 calc R
C52 C 0.1619(3) 0.9395(3) 0.4279(3) 0.0455(17) Uani 1 1 d .
C53 C 0.2224(3) 0.9431(3) 0.3930(3) 0.0388(15) Uani 1 1 d .
C54 C 0.2485(3) 0.9997(3) 0.3811(2) 0.0307(12) Uani 1 1 d .
H54A H 0.2895 1.0025 0.3587 0.037 Uiso 1 1 calc R
C55 C 0.2151(3) 1.0520(3) 0.4017(3) 0.0322(13) Uani 1 1 d .
C56 C 0.2606(3) 0.8871(3) 0.3708(3) 0.0389(14) Uani 1 1 d .
H56A H 0.2873 0.8946 0.3316 0.047 Uiso 1 1 calc R
H56B H 0.2329 0.8550 0.3675 0.047 Uiso 1 1 calc R
C57 C 0.3004(3) 0.8674(3) 0.4115(2) 0.0302(12) Uani 1 1 d .
C58 C 0.2769(3) 0.8293(3) 0.4586(3) 0.0297(12) Uani 1 1 d .
H58A H 0.2364 0.8158 0.4655 0.036 Uiso 1 1 calc R
C59 C 0.3139(3) 0.8108(2) 0.4959(3) 0.0291(12) Uani 1 1 d .
C60 C 0.3739(3) 0.8308(2) 0.4857(2) 0.0266(12) Uani 1 1 d .
C61 C 0.3969(3) 0.8700(2) 0.4385(2) 0.0276(12) Uani 1 1 d .
H61A H 0.4371 0.8843 0.4320 0.033 Uiso 1 1 calc R
C62 C 0.3608(3) 0.8875(3) 0.4016(2) 0.0303(12) Uani 1 1 d .
C63 C 0.4034(2) 0.8576(2) 0.5785(2) 0.0224(11) Uani 1 1 d .
C64 C 0.3539(3) 0.8519(2) 0.6282(2) 0.0247(11) Uani 1 1 d .
H64A H 0.3281 0.8191 0.6308 0.030 Uiso 1 1 calc R
C65 C 0.3414(2) 0.8933(2) 0.6743(2) 0.0226(11) Uani 1 1 d .
C66 C 0.3794(2) 0.9429(2) 0.6715(2) 0.0210(10) Uani 1 1 d .
C67 C 0.4296(2) 0.9486(2) 0.6216(2) 0.0230(11) Uani 1 1 d .
H67A H 0.4553 0.9814 0.6191 0.028 Uiso 1 1 calc R
C68 C 0.4425(2) 0.9071(3) 0.5756(2) 0.0260(11) Uani 1 1 d .
C69 C 0.8125(3) 0.3245(3) 0.6216(3) 0.0345(13) Uani 1 1 d .
H69A H 0.7886 0.3095 0.5979 0.041 Uiso 1 1 calc R
C70 C 0.7950(3) 0.3138(3) 0.6822(3) 0.0391(14) Uani 1 1 d .
C71 C 0.8304(3) 0.3333(3) 0.7188(3) 0.0343(13) Uani 1 1 d .
C72 C 0.8837(3) 0.3660(3) 0.6928(3) 0.0385(14) Uani 1 1 d .
H72A H 0.9083 0.3801 0.7162 0.046 Uiso 1 1 calc R
C73 C 0.8999(3) 0.3776(3) 0.6326(3) 0.0365(14) Uani 1 1 d .
C74 C 0.8652(3) 0.3570(3) 0.5961(3) 0.0334(13) Uani 1 1 d .
C75 C 0.8116(3) 0.3240(3) 0.7851(3) 0.0384(14) Uani 1 1 d .
H75A H 0.7949 0.2842 0.7935 0.046 Uiso 1 1 calc R
H75B H 0.8484 0.3262 0.7999 0.046 Uiso 1 1 calc R
C76 C 0.7004(3) 0.3591(2) 0.8306(3) 0.0295(12) Uani 1 1 d .
H76A H 0.6867 0.3220 0.8216 0.035 Uiso 1 1 calc R
C77 C 0.7639(3) 0.3695(3) 0.8175(3) 0.0309(12) Uani 1 1 d .
C78 C 0.7829(3) 0.4253(3) 0.8340(2) 0.0296(12) Uani 1 1 d .
C79 C 0.7389(3) 0.4684(3) 0.8613(2) 0.0280(12) Uani 1 1 d .
H79A H 0.7522 0.5049 0.8721 0.034 Uiso 1 1 calc R
C80 C 0.6756(3) 0.4584(2) 0.8727(2) 0.0252(11) Uani 1 1 d .
C81 C 0.6568(3) 0.4038(2) 0.8570(2) 0.0270(12) Uani 1 1 d .
C82 C 0.6295(3) 0.5074(2) 0.9018(2) 0.0281(12) Uani 1 1 d .
H82A H 0.5903 0.4893 0.9215 0.034 Uiso 1 1 calc R
H82B H 0.6450 0.5273 0.9317 0.034 Uiso 1 1 calc R
C83 C 0.6181(3) 0.5538(2) 0.8584(2) 0.0256(11) Uani 1 1 d .
C84 C 0.6578(3) 0.6030(3) 0.8420(2) 0.0290(12) Uani 1 1 d .
C85 C 0.6468(3) 0.6444(2) 0.8014(2) 0.0298(12) Uani 1 1 d .
H85A H 0.6738 0.6761 0.7904 0.036 Uiso 1 1 calc R
C86 C 0.5973(3) 0.6403(2) 0.7769(2) 0.0278(12) Uani 1 1 d .
C87 C 0.5558(3) 0.5928(3) 0.7941(2) 0.0298(12) Uani 1 1 d .
C88 C 0.5673(2) 0.5501(2) 0.8346(2) 0.0247(11) Uani 1 1 d .
H88A H 0.5402 0.5185 0.8456 0.030 Uiso 1 1 calc R
C89 C 0.6317(3) 0.6668(2) 0.6698(2) 0.0264(12) Uani 1 1 d .
C90 C 0.6924(3) 0.6859(2) 0.6504(2) 0.0284(12) Uani 1 1 d .
C91 C 0.7315(3) 0.6643(3) 0.5973(2) 0.0290(12) Uani 1 1 d .
H91A H 0.7722 0.6777 0.5850 0.035 Uiso 1 1 calc R
C92 C 0.7110(3) 0.6235(3) 0.5627(2) 0.0280(12) Uani 1 1 d .
C93 C 0.6494(3) 0.6052(2) 0.5815(2) 0.0248(11) Uani 1 1 d .
C94 C 0.6105(3) 0.6260(2) 0.6348(2) 0.0273(12) Uani 1 1 d .
H94A H 0.5699 0.6124 0.6472 0.033 Uiso 1 1 calc R
C96 C 0.7542(3) 0.5998(3) 0.5058(3) 0.0342(13) Uani 1 1 d .
H96A H 0.7853 0.6297 0.4902 0.041 Uiso 1 1 calc R
H96B H 0.7304 0.5943 0.4770 0.041 Uiso 1 1 calc R
C97 C 0.7871(3) 0.5409(3) 0.5125(2) 0.0295(12) Uani 1 1 d .
C98 C 0.8470(3) 0.5390(3) 0.5226(3) 0.0377(14) Uani 1 1 d .
C99 C 0.8770(3) 0.4848(3) 0.5259(3) 0.0349(13) Uani 1 1 d .
H99A H 0.9169 0.4845 0.5313 0.042 Uiso 1 1 calc R
C100 C 0.7590(3) 0.4862(3) 0.5081(2) 0.0301(12) Uani 1 1 d .
H10A H 0.7197 0.4862 0.5014 0.036 Uiso 1 1 calc R
C101 C 0.7887(3) 0.4319(3) 0.5134(3) 0.0309(12) Uani 1 1 d .
C102 C 0.8487(3) 0.4313(3) 0.5213(3) 0.0322(13) Uani 1 1 d .
C104 C 0.3943(3) 0.3706(3) 0.8632(2) 0.0267(11) Uani 1 1 d .
H10B H 0.4347 0.3844 0.8503 0.032 Uiso 1 1 calc R
C105 C 0.3569(3) 0.3883(3) 0.9185(2) 0.0304(12) Uani 1 1 d .
C106 C 0.2976(3) 0.3683(3) 0.9393(3) 0.0312(12) Uani 1 1 d .
C107 C 0.2745(3) 0.3300(3) 0.9030(3) 0.0320(13) Uani 1 1 d .
H10C H 0.2342 0.3160 0.9164 0.038 Uiso 1 1 calc R
C108 C 0.3101(3) 0.3129(2) 0.8481(2) 0.0272(12) Uani 1 1 d .
C109 C 0.2572(3) 0.3874(3) 0.9993(3) 0.0392(15) Uani 1 1 d .
H10D H 0.2834 0.3936 1.0258 0.047 Uiso 1 1 calc R
H10E H 0.2290 0.3552 1.0154 0.047 Uiso 1 1 calc R
C110 C 0.2199(3) 0.4434(3) 0.9972(3) 0.0375(14) Uani 1 1 d .
C111 C 0.1586(3) 0.4405(3) 0.9911(3) 0.0448(17) Uani 1 1 d .
C112 C 0.1258(3) 0.4920(3) 0.9878(3) 0.0449(16) Uani 1 1 d .
H11A H 0.0848 0.4891 0.9858 0.054 Uiso 1 1 calc R
C113 C 0.1510(3) 0.5490(3) 0.9871(3) 0.0391(15) Uani 1 1 d .
C114 C 0.2120(3) 0.5524(3) 0.9927(3) 0.0364(14) Uani 1 1 d .
C115 C 0.2454(3) 0.5006(3) 0.9972(2) 0.0306(12) Uani 1 1 d .
H11B H 0.2860 0.5036 1.0004 0.037 Uiso 1 1 calc R
C116 C 0.0988(3) 0.5965(3) 0.8753(3) 0.0408(15) Uani 1 1 d .
C117 C 0.1315(3) 0.6200(3) 0.9124(3) 0.0346(13) Uani 1 1 d .
C118 C 0.1816(3) 0.6582(3) 0.8883(3) 0.0350(14) Uani 1 1 d .
H11C H 0.2038 0.6746 0.9129 0.042 Uiso 1 1 calc R
C119 C 0.1983(3) 0.6718(3) 0.8279(3) 0.0333(13) Uani 1 1 d .
C120 C 0.1637(3) 0.6501(3) 0.7910(3) 0.0345(14) Uani 1 1 d .
C121 C 0.1135(3) 0.6119(3) 0.8158(3) 0.0375(14) Uani 1 1 d .
H12B H 0.0899 0.5969 0.7918 0.045 Uiso 1 1 calc R
C122 C 0.2284(3) 0.6218(3) 0.6895(3) 0.0295(12) Uani 1 1 d .
C123 C 0.2915(3) 0.6337(2) 0.6757(2) 0.0288(12) Uani 1 1 d .
H12C H 0.3044 0.6703 0.6868 0.035 Uiso 1 1 calc R
C124 C 0.3362(2) 0.5919(2) 0.6453(2) 0.0234(11) Uani 1 1 d .
C125 C 0.3179(3) 0.5378(2) 0.6267(2) 0.0236(11) Uani 1 1 d .
C126 C 0.2551(3) 0.5264(3) 0.6388(2) 0.0264(11) Uani 1 1 d .
H12D H 0.2423 0.4907 0.6258 0.032 Uiso 1 1 calc R
C127 C 0.2105(3) 0.5672(3) 0.6701(3) 0.0296(12) Uani 1 1 d .
C128 C 0.3642(2) 0.4901(2) 0.5957(2) 0.0239(11) Uani 1 1 d .
H12E H 0.3480 0.4703 0.5661 0.029 Uiso 1 1 calc R
H12F H 0.4027 0.5091 0.5753 0.029 Uiso 1 1 calc R
C129 C 0.4008(3) 0.3591(2) 0.7202(2) 0.0268(12) Uani 1 1 d .
C130 C 0.3513(3) 0.3531(2) 0.6951(2) 0.0235(7) Uani 1 1 d .
H13B H 0.3253 0.3205 0.7059 0.028 Uiso 1 1 calc R
C131 C 0.3392(2) 0.3939(2) 0.6546(2) 0.0235(7) Uani 1 1 d .
C132 C 0.3778(3) 0.4437(2) 0.6379(2) 0.0235(7) Uani 1 1 d .
C133 C 0.4284(2) 0.4490(2) 0.6620(2) 0.0234(11) Uani 1 1 d .
H13C H 0.4548 0.4812 0.6509 0.028 Uiso 1 1 calc R
C134 C 0.4405(2) 0.4073(3) 0.7026(2) 0.0253(11) Uani 1 1 d .
C135 C 0.4113(3) 0.3150(3) 0.7661(2) 0.0305(12) Uani 1 1 d .
H13D H 0.4549 0.3145 0.7660 0.037 Uiso 1 1 calc R
H13E H 0.4007 0.2751 0.7562 0.037 Uiso 1 1 calc R
C136 C 0.9334(4) 0.5937(4) 0.5367(5) 0.063(2) Uani 1 1 d .
H13F H 0.9446 0.6339 0.5433 0.095 Uiso 1 1 calc R
H13G H 0.9607 0.5784 0.5007 0.095 Uiso 1 1 calc R
H13H H 0.9369 0.5688 0.5692 0.095 Uiso 1 1 calc R
C137 C 0.6986(3) 0.3773(3) 0.5098(3) 0.0437(16) Uani 1 1 d .
H13I H 0.6852 0.3368 0.5088 0.066 Uiso 1 1 calc R
H13J H 0.6945 0.3982 0.4751 0.066 Uiso 1 1 calc R
H13K H 0.6735 0.3972 0.5444 0.066 Uiso 1 1 calc R
C138 C 0.7724(4) 0.7452(4) 0.6702(4) 0.057(2) Uani 1 1 d .
H13L H 0.7792 0.7737 0.6984 0.086 Uiso 1 1 calc R
H13M H 0.7818 0.7630 0.6316 0.086 Uiso 1 1 calc R
H13N H 0.7989 0.7106 0.6695 0.086 Uiso 1 1 calc R
C139 C 0.5673(3) 0.5496(4) 0.5610(3) 0.0472(17) Uani 1 1 d .
H13O H 0.5598 0.5217 0.5326 0.071 Uiso 1 1 calc R
H13P H 0.5423 0.5852 0.5615 0.071 Uiso 1 1 calc R
H13Q H 0.5568 0.5317 0.5996 0.071 Uiso 1 1 calc R
C140 C 0.9841(4) 0.4394(5) 0.6419(4) 0.071(3) Uani 1 1 d .
H14C H 1.0191 0.4602 0.6178 0.107 Uiso 1 1 calc R
H14D H 0.9984 0.4101 0.6657 0.107 Uiso 1 1 calc R
H14E H 0.9565 0.4676 0.6672 0.107 Uiso 1 1 calc R
C141 C 0.6985(4) 0.2718(4) 0.6767(4) 0.065(2) Uani 1 1 d .
H14F H 0.6637 0.2510 0.7010 0.098 Uiso 1 1 calc R
H14G H 0.7185 0.2474 0.6432 0.098 Uiso 1 1 calc R
H14H H 0.6842 0.3088 0.6633 0.098 Uiso 1 1 calc R
C142 C 0.8673(4) 0.4888(4) 0.8367(4) 0.060(2) Uani 1 1 d .
H14I H 0.9120 0.4888 0.8258 0.090 Uiso 1 1 calc R
H14J H 0.8520 0.4954 0.8785 0.090 Uiso 1 1 calc R
H14K H 0.8521 0.5203 0.8158 0.090 Uiso 1 1 calc R
C143 C 0.5742(4) 0.3374(3) 0.8580(4) 0.0480(17) Uani 1 1 d .
H14L H 0.5296 0.3364 0.8681 0.072 Uiso 1 1 calc R
H14M H 0.5895 0.3085 0.8815 0.072 Uiso 1 1 calc R
H14N H 0.5906 0.3279 0.8168 0.072 Uiso 1 1 calc R
C144 C 0.7487(5) 0.6517(4) 0.8489(4) 0.065(3) Uani 1 1 d .
H14O H 0.7804 0.6483 0.8698 0.097 Uiso 1 1 calc R
H14P H 0.7275 0.6898 0.8577 0.097 Uiso 1 1 calc R
H14Q H 0.7675 0.6487 0.8071 0.097 Uiso 1 1 calc R
C145 C 0.4514(4) 0.5637(6) 0.8039(3) 0.077(3) Uani 1 1 d .
H14R H 0.4496 0.5488 0.8415 0.092 Uiso 1 1 calc R
C146 C 0.4019(4) 0.5614(6) 0.7824(4) 0.076(3) Uani 1 1 d .
H14S H 0.4033 0.5767 0.7451 0.092 Uiso 1 1 calc R
C147 C 0.3446(4) 0.5342(6) 0.8189(4) 0.078(3) Uani 1 1 d .
H14T H 0.3387 0.5318 0.8597 0.094 Uiso 1 1 calc R
C148 C 0.2982(4) 0.5117(4) 0.7934(3) 0.062(2) Uani 1 1 d .
H14U H 0.3036 0.5133 0.7526 0.075 Uiso 1 1 calc R
C149 C 0.2419(4) 0.4858(4) 0.8317(4) 0.057(2) Uani 1 1 d .
H14V H 0.2323 0.4908 0.8726 0.069 Uiso 1 1 calc R
C150 C 0.2026(6) 0.4532(7) 0.8053(4) 0.107(5) Uani 1 1 d .
H15A H 0.2111 0.4499 0.7643 0.129 Uiso 1 1 calc R
C152 C 0.0183(5) 0.5326(6) 0.8645(4) 0.083(3) Uani 1 1 d .
H15B H -0.0134 0.5075 0.8878 0.125 Uiso 1 1 calc R
H15C H 0.0466 0.5088 0.8347 0.125 Uiso 1 1 calc R
H15D H -0.0006 0.5633 0.8458 0.125 Uiso 1 1 calc R
C153 C 0.2820(4) 0.7313(4) 0.8393(4) 0.057(2) Uani 1 1 d .
H15E H 0.3151 0.7550 0.8161 0.086 Uiso 1 1 calc R
H15F H 0.2992 0.6993 0.8579 0.086 Uiso 1 1 calc R
H15G H 0.2551 0.7561 0.8690 0.086 Uiso 1 1 calc R
C154 C 0.0762(5) 0.3756(6) 0.9931(7) 0.111(5) Uani 1 1 d .
H15H H 0.0680 0.3337 0.9905 0.166 Uiso 1 1 calc R
H15I H 0.0651 0.3968 0.9615 0.166 Uiso 1 1 calc R
H15J H 0.0521 0.3912 1.0304 0.166 Uiso 1 1 calc R
C155 C 0.2988(3) 0.6148(3) 0.9920(3) 0.0405(15) Uani 1 1 d .
H15K H 0.3087 0.6565 0.9920 0.061 Uiso 1 1 calc R
H15L H 0.3247 0.5958 0.9572 0.061 Uiso 1 1 calc R
H15M H 0.3058 0.5959 1.0266 0.061 Uiso 1 1 calc R
C156 C 0.2258(4) 0.2618(4) 0.8252(4) 0.0546(19) Uani 1 1 d .
H15N H 0.2175 0.2354 0.7960 0.082 Uiso 1 1 calc R
H15O H 0.2021 0.2984 0.8265 0.082 Uiso 1 1 calc R
H15P H 0.2144 0.2429 0.8633 0.082 Uiso 1 1 calc R
C157 C 0.4379(4) 0.4500(4) 0.9355(4) 0.054(2) Uani 1 1 d .
H15Q H 0.4462 0.4753 0.9656 0.081 Uiso 1 1 calc R
H15R H 0.4405 0.4731 0.9003 0.081 Uiso 1 1 calc R
H15S H 0.4680 0.4177 0.9269 0.081 Uiso 1 1 calc R
C158 C 0.1265(4) 0.5032(4) 0.6621(5) 0.067(3) Uani 1 1 d .
H15T H 0.0819 0.5020 0.6739 0.100 Uiso 1 1 calc R
H15U H 0.1435 0.4698 0.6789 0.100 Uiso 1 1 calc R
H15V H 0.1408 0.5012 0.6197 0.100 Uiso 1 1 calc R
C159 C 0.4186(4) 0.6591(3) 0.6438(4) 0.0517(19) Uani 1 1 d .
H15W H 0.4632 0.6606 0.6327 0.078 Uiso 1 1 calc R
H15X H 0.4032 0.6677 0.6853 0.078 Uiso 1 1 calc R
H15Y H 0.4021 0.6883 0.6215 0.078 Uiso 1 1 calc R
C160 C 0.2522(4) 0.8396(4) 0.7267(3) 0.053(2) Uani 1 1 d .
H16B H 0.2207 0.8411 0.7636 0.080 Uiso 1 1 calc R
H16C H 0.2750 0.8022 0.7236 0.080 Uiso 1 1 calc R
H16D H 0.2331 0.8429 0.6945 0.080 Uiso 1 1 calc R
C161 C 0.1276(3) 0.9994(4) 0.7724(5) 0.065(3) Uani 1 1 d .
H16E H 0.0831 0.9972 0.7822 0.098 Uiso 1 1 calc R
H16F H 0.1412 0.9983 0.8080 0.098 Uiso 1 1 calc R
H16G H 0.1457 0.9661 0.7476 0.098 Uiso 1 1 calc R
C162 C 0.4162(4) 1.1609(3) 0.6481(4) 0.055(2) Uani 1 1 d .
H16H H 0.4607 1.1628 0.6369 0.082 Uiso 1 1 calc R
H16I H 0.3994 1.1892 0.6793 0.082 Uiso 1 1 calc R
H16J H 0.4006 1.1704 0.6145 0.082 Uiso 1 1 calc R
C163 C 0.2807(4) 1.2321(4) 0.5213(4) 0.056(2) Uani 1 1 d .
H16K H 0.3133 1.2563 0.5282 0.085 Uiso 1 1 calc R
H16L H 0.2537 1.2563 0.5044 0.085 Uiso 1 1 calc R
H16M H 0.2985 1.2001 0.4945 0.085 Uiso 1 1 calc R
C164 C 0.0197(5) 1.0277(6) 0.6217(4) 0.086(4) Uani 1 1 d .
H16N H -0.0112 1.0030 0.6121 0.129 Uiso 1 1 calc R
H16O H -0.0002 1.0562 0.6516 0.129 Uiso 1 1 calc R
H16P H 0.0482 1.0029 0.6361 0.129 Uiso 1 1 calc R
C165 C 0.0758(5) 0.8777(5) 0.4695(8) 0.108(5) Uani 1 1 d .
H16Q H 0.0655 0.8363 0.4767 0.161 Uiso 1 1 calc R
H16R H 0.0519 0.8947 0.4446 0.161 Uiso 1 1 calc R
H16S H 0.0665 0.8991 0.5064 0.161 Uiso 1 1 calc R
C166 C 0.3016(3) 1.1145(3) 0.3597(3) 0.0394(15) Uani 1 1 d .
H16T H 0.3117 1.1562 0.3555 0.059 Uiso 1 1 calc R
H16U H 0.3081 1.0967 0.3212 0.059 Uiso 1 1 calc R
H16V H 0.3278 1.0945 0.3807 0.059 Uiso 1 1 calc R
C167 C 0.2303(4) 0.7598(4) 0.5597(3) 0.0490(17) Uani 1 1 d .
H16W H 0.2222 0.7332 0.5930 0.073 Uiso 1 1 calc R
H16X H 0.2193 0.7407 0.5272 0.073 Uiso 1 1 calc R
H16Y H 0.2059 0.7960 0.5702 0.073 Uiso 1 1 calc R
C168 C 0.4406(3) 0.9499(4) 0.3447(3) 0.054(2) Uani 1 1 d .
H16Z H 0.4487 0.9752 0.3104 0.081 Uiso 1 1 calc R
H17A H 0.4712 0.9179 0.3384 0.081 Uiso 1 1 calc R
H17B H 0.4428 0.9730 0.3786 0.081 Uiso 1 1 calc R
C169 C 0.5456(3) 0.9407(5) 0.5340(4) 0.063(2) Uani 1 1 d .
H17C H 0.5462 0.9601 0.5690 0.076 Uiso 1 1 calc R
C170 C 0.5977(4) 0.9366(6) 0.4853(3) 0.076(3) Uani 1 1 d .
H17D H 0.5976 0.9155 0.4511 0.091 Uiso 1 1 calc R
C171 C 0.6528(4) 0.9682(6) 0.4925(4) 0.087(4) Uani 1 1 d .
H17E H 0.6568 0.9744 0.5306 0.105 Uiso 1 1 calc R
C172 C 0.6993(4) 0.9892(5) 0.4449(4) 0.063(2) Uani 1 1 d .
H17F H 0.6937 0.9868 0.4069 0.075 Uiso 1 1 calc R
C173 C 0.7568(4) 1.0150(4) 0.4529(4) 0.057(2) Uani 1 1 d .
H17G H 0.7668 1.0096 0.4888 0.068 Uiso 1 1 calc R
C174 C 0.7972(7) 1.0477(6) 0.4076(6) 0.100(4) Uani 1 1 d .
H17H H 0.7885 1.0520 0.3711 0.120 Uiso 1 1 calc R
C176 C 0.1320(4) 0.0177(4) 0.2740(5) 0.065(2) Uani 1 1 d .
H17I H 0.0874 0.0192 0.2853 0.098 Uiso 1 1 calc R
H17J H 0.1469 0.0126 0.3087 0.098 Uiso 1 1 calc R
H17K H 0.1463 -0.0153 0.2475 0.098 Uiso 1 1 calc R
C177 C 0.4304(4) 0.1588(3) 0.1438(4) 0.0475(16) Uani 1 1 d .
H17L H 0.4751 0.1574 0.1324 0.071 Uiso 1 1 calc R
H17M H 0.4160 0.1891 0.1735 0.071 Uiso 1 1 calc R
H17N H 0.4155 0.1681 0.1098 0.071 Uiso 1 1 calc R
C178 C 0.2464(5) -0.1502(4) 0.2238(3) 0.065(3) Uani 1 1 d .
H17O H 0.2143 -0.1468 0.2602 0.097 Uiso 1 1 calc R
H17P H 0.2672 -0.1886 0.2223 0.097 Uiso 1 1 calc R
H17Q H 0.2284 -0.1467 0.1910 0.097 Uiso 1 1 calc R
C179 C 0.5424(4) -0.0579(4) 0.0330(3) 0.0515(18) Uani 1 1 d .
H17R H 0.5524 -0.0712 0.0690 0.062 Uiso 1 1 calc R
H17S H 0.5312 -0.0156 0.0374 0.062 Uiso 1 1 calc R
C180 C 0.5969(3) -0.0664(4) -0.0172(3) 0.0465(17) Uani 1 1 d .
H18A H 0.5861 -0.0546 -0.0533 0.056 Uiso 1 1 calc R
H18B H 0.6087 -0.1086 -0.0206 0.056 Uiso 1 1 calc R
C181 C 0.6508(4) -0.0309(4) -0.0111(3) 0.058(2) Uani 1 1 d .
H18C H 0.6491 -0.0104 0.0239 0.070 Uiso 1 1 calc R
C182 C 0.7060(4) -0.0286(5) -0.0607(4) 0.073(3) Uani 1 1 d .
H18D H 0.7079 -0.0488 -0.0958 0.087 Uiso 1 1 calc R
C183 C 0.7590(6) 0.0068(7) -0.0537(5) 0.100(5) Uani 1 1 d .
H18E H 0.7627 0.0123 -0.0154 0.120 Uiso 1 1 calc R
C185 C 0.8017(10) 0.0315(8) -0.0970(7) 0.153(9) Uani 1 1 d .
H18F H 0.8059 0.0176 -0.1354 0.183 Uiso 1 1 calc R
C187 C 0.2238(5) -0.2435(4) 0.0569(4) 0.067(2) Uani 1 1 d .
H18G H 0.2174 -0.2719 0.0887 0.100 Uiso 1 1 calc R
H18H H 0.2147 -0.2618 0.0231 0.100 Uiso 1 1 calc R
H18I H 0.1968 -0.2092 0.0692 0.100 Uiso 1 1 calc R
C188 C 0.4306(3) -0.0481(4) -0.1551(3) 0.0491(18) Uani 1 1 d .
H18J H 0.4379 -0.0200 -0.1871 0.074 Uiso 1 1 calc R
H18K H 0.4556 -0.0836 -0.1674 0.074 Uiso 1 1 calc R
H18L H 0.4414 -0.0304 -0.1219 0.074 Uiso 1 1 calc R
C189 C 0.3029(4) 0.2292(4) 0.0233(4) 0.064(2) Uani 1 1 d .
H18M H 0.3382 0.2495 0.0296 0.096 Uiso 1 1 calc R
H18N H 0.2820 0.2545 0.0011 0.096 Uiso 1 1 calc R
H18O H 0.3165 0.1927 0.0018 0.096 Uiso 1 1 calc R
C190 C 0.0167(4) 0.0650(5) 0.1363(4) 0.073(3) Uani 1 1 d .
H19B H -0.0186 0.0444 0.1301 0.109 Uiso 1 1 calc R
H19C H 0.0029 0.0944 0.1670 0.109 Uiso 1 1 calc R
H19D H 0.0443 0.0366 0.1477 0.109 Uiso 1 1 calc R
C191 C 0.0654(4) -0.0906(4) 0.0018(4) 0.064(2) Uani 1 1 d .
H19E H 0.0535 -0.1307 0.0141 0.097 Uiso 1 1 calc R
H19F H 0.0385 -0.0749 -0.0209 0.097 Uiso 1 1 calc R
H19G H 0.0618 -0.0658 0.0361 0.097 Uiso 1 1 calc R
C192 C 0.2991(3) 0.1249(3) -0.1427(3) 0.0456(16) Uani 1 1 d .
H19H H 0.3121 0.1655 -0.1511 0.068 Uiso 1 1 calc R
H19I H 0.3029 0.1038 -0.1793 0.068 Uiso 1 1 calc R
H19J H 0.3248 0.1055 -0.1208 0.068 Uiso 1 1 calc R
C193 C 0.2607(3) 0.0332(3) 0.2322(2) 0.0293(12) Uani 1 1 d .
H19K H 0.2466 -0.0029 0.2502 0.035 Uiso 1 1 calc R
C194 C 0.1798(3) 0.6658(3) 0.7257(3) 0.0374(14) Uani 1 1 d .
H19L H 0.1958 0.7061 0.7202 0.045 Uiso 1 1 calc R
H19M H 0.1425 0.6648 0.7117 0.045 Uiso 1 1 calc R
C195 C 0.8811(3) 0.3720(3) 0.5308(3) 0.0389(14) Uani 1 1 d .
H19N H 0.8677 0.3401 0.5092 0.047 Uiso 1 1 calc R
H19O H 0.9258 0.3756 0.5157 0.047 Uiso 1 1 calc R
C196 C 0.5887(3) 0.6845(3) 0.7297(2) 0.0308(13) Uani 1 1 d .
H19P H 0.5981 0.7247 0.7402 0.037 Uiso 1 1 calc R
H19Q H 0.5458 0.6845 0.7276 0.037 Uiso 1 1 calc R
C197 C 0.4146(3) 0.8142(3) 0.5271(2) 0.0299(12) Uani 1 1 d .
H19R H 0.4052 0.7739 0.5421 0.036 Uiso 1 1 calc R
H19S H 0.4581 0.8148 0.5053 0.036 Uiso 1 1 calc R
C198 C 0.5060(3) 0.1662(3) 0.8134(3) 0.0409(15) Uani 1 1 d .
H19T H 0.5349 0.1424 0.8299 0.049 Uiso 1 1 calc R
C199 C 0.1158(3) 0.6041(3) 0.9785(3) 0.0425(15) Uani 1 1 d .
H19U H 0.1266 0.6371 1.0007 0.051 Uiso 1 1 calc R
H19V H 0.0715 0.5975 0.9932 0.051 Uiso 1 1 calc R
C200 C 0.5423(3) 0.4448(4) 0.6935(3) 0.0456(16) Uani 1 1 d .
H20A H 0.5320 0.4873 0.6952 0.055 Uiso 1 1 calc R
H20B H 0.5523 0.4323 0.6524 0.055 Uiso 1 1 calc R
C201 C 0.5964(3) 0.4343(3) 0.7169(3) 0.0394(14) Uani 1 1 d .
H20C H 0.6085 0.3922 0.7124 0.047 Uiso 1 1 calc R
H20D H 0.5854 0.4439 0.7588 0.047 Uiso 1 1 calc R
C202 C 0.6507(3) 0.4718(4) 0.6852(3) 0.0472(17) Uani 1 1 d .
H20E H 0.6486 0.4966 0.6538 0.057 Uiso 1 1 calc R
C203 C 0.7066(4) 0.4673(5) 0.7065(3) 0.073(3) Uani 1 1 d .
H20F H 0.7076 0.4437 0.7391 0.088 Uiso 1 1 calc R
C204 C 0.7619(5) 0.5012(7) 0.6747(4) 0.095(4) Uani 1 1 d .
H20G H 0.7759 0.4951 0.6340 0.114 Uiso 1 1 calc R
C206 C 0.7919(11) 0.5377(9) 0.6974(6) 0.190(12) Uani 1 1 d .
H20H H 0.7857 0.5335 0.7381 0.228 Uiso 1 1 calc R
C208 C 0.0529(5) 0.2490(4) 0.5821(6) 0.090(3) Uani 1 1 d .
H20I H 0.0779 0.2126 0.5832 0.108 Uiso 1 1 calc R
C209 C 0.5092(3) 0.1707(3) 0.3123(3) 0.0363(14) Uani 1 1 d .
H20J H 0.5368 0.1451 0.3287 0.044 Uiso 1 1 calc R
C210 C 0.4962(3) 0.3327(3) 0.0679(3) 0.0403(15) Uani 1 1 d .
H21C H 0.4673 0.3561 0.0990 0.048 Uiso 1 1 calc R
C211 C 0.4892(3) 0.3306(3) 0.5664(3) 0.0365(14) Uani 1 1 d .
H21D H 0.4619 0.3568 0.5961 0.044 Uiso 1 1 calc R
C212 C 0.0555(5) 0.7509(4) 0.8909(5) 0.081(3) Uani 1 1 d .
H21E H 0.0810 0.7148 0.8773 0.097 Uiso 1 1 calc R
C213 C 0.3714(3) 0.3326(2) 0.8275(2) 0.0280(12) Uani 1 1 d .
C214 C 0.2491(4) 0.3417(4) 0.6483(4) 0.055(2) Uani 1 1 d .
H21F H 0.2176 0.3430 0.6270 0.082 Uiso 1 1 calc R
H21G H 0.2299 0.3461 0.6899 0.082 Uiso 1 1 calc R
H21H H 0.2712 0.3040 0.6410 0.082 Uiso 1 1 calc R
C215 C 1.0507(6) 0.3381(6) 0.8238(6) 0.094(3) Uani 1 1 d .
H21I H 1.0773 0.3702 0.8307 0.112 Uiso 1 1 calc R
C216 C 1.0526(6) 0.8357(6) 0.6484(6) 0.097(4) Uani 1 1 d .
H21J H 1.0792 0.8680 0.6282 0.116 Uiso 1 1 calc R
O1 O 0.1468(2) 1.0547(2) 0.7414(2) 0.0454(12) Uani 1 1 d .
Cl1 Cl -0.01021(17) 0.24633(17) 0.6405(2) 0.1441(19) Uani 1 1 d .
O2 O 0.39791(19) 1.10202(18) 0.66810(19) 0.0333(9) Uani 1 1 d .
Cl2 Cl 0.54173(9) 0.37526(11) 0.51602(10) 0.0667(6) Uani 1 1 d .
O3 O 0.2935(2) 0.88783(18) 0.72416(18) 0.0319(9) Uani 1 1 d .
Cl3 Cl -0.00791(16) 0.74715(16) 0.8638(3) 0.1399(19) Uani 1 1 d .
O4 O 0.0520(2) 1.0580(3) 0.5711(2) 0.0569(14) Uani 1 1 d .
Cl4 Cl 0.44332(10) 0.29036(11) 0.53006(12) 0.0689(6) Uani 1 1 d .
O5 O 0.2460(2) 1.2079(2) 0.5756(2) 0.0406(10) Uani 1 1 d .
Cl5 Cl 0.52974(11) 0.28187(9) 0.60229(9) 0.0612(6) Uani 1 1 d .
O6 O 0.2385(2) 1.1087(2) 0.3916(2) 0.0415(11) Uani 1 1 d .
Cl6 Cl 0.53936(12) 0.28395(9) 0.10120(10) 0.0679(6) Uani 1 1 d .
O7 O 0.1388(3) 0.8820(3) 0.4415(3) 0.0746(19) Uani 1 1 d .
Cl7 Cl 0.46798(11) 0.21902(9) 0.36834(9) 0.0604(5) Uani 1 1 d .
O8 O 0.3815(2) 0.9259(2) 0.3544(2) 0.0420(11) Uani 1 1 d .
Cl8 Cl 0.46331(12) 0.21501(9) 0.86881(10) 0.0675(6) Uani 1 1 d .
O9 O 0.2935(2) 0.77350(19) 0.54302(19) 0.0384(10) Uani 1 1 d .
Cl9 Cl 0.54418(11) 0.38170(12) 0.02037(11) 0.0714(7) Uani 1 1 d .
O10 O 0.49184(19) 0.9129(2) 0.52595(19) 0.0370(10) Uani 1 1 d .
Cl10 Cl 0.45628(11) 0.11754(13) 0.79144(11) 0.0785(8) Uani 1 1 d .
O11 O 0.2899(2) -0.1042(2) 0.22095(19) 0.0436(11) Uani 1 1 d .
Cl11 Cl 0.10005(14) 0.31079(13) 0.58679(15) 0.0942(9) Uani 1 1 d .
O12 O 0.4081(2) 0.10290(19) 0.16646(18) 0.0351(9) Uani 1 1 d .
Cl12 Cl 0.45292(11) 0.29171(11) 0.02940(14) 0.0794(7) Uani 1 1 d .
O13 O 0.4911(2) -0.0907(2) 0.0249(2) 0.0430(11) Uani 1 1 d .
Cl13 Cl 0.10089(13) 0.81220(14) 0.86264(14) 0.0934(8) Uani 1 1 d .
O14 O 0.3671(2) -0.0631(2) -0.13867(19) 0.0365(10) Uani 1 1 d .
Cl14 Cl 0.54912(11) 0.20636(11) 0.75334(13) 0.0809(8) Uani 1 1 d .
O15 O 0.2847(3) -0.2258(2) 0.0422(2) 0.0473(12) Uani 1 1 d .
Cl15 Cl 0.0351(2) 0.24982(14) 0.5134(2) 0.1244(15) Uani 1 1 d .
O16 O 0.1269(2) -0.0911(2) -0.0329(3) 0.0535(13) Uani 1 1 d .
Cl16 Cl 0.0371(2) 0.75119(14) 0.96904(16) 0.1262(15) Uani 1 1 d .
O17 O 0.2357(2) 0.1249(2) -0.1086(2) 0.0427(11) Uani 1 1 d .
O18 O 0.2621(2) 0.2159(2) 0.0777(2) 0.0481(12) Uani 1 1 d .
O19 O 0.0485(2) 0.0937(3) 0.0830(2) 0.0525(13) Uani 1 1 d .
O20 O 0.1545(2) 0.0712(2) 0.2459(2) 0.0465(12) Uani 1 1 d .
O21 O 0.7411(2) 0.2841(2) 0.7102(2) 0.0489(12) Uani 1 1 d .
Cl21 Cl 0.45904(10) 0.12493(11) 0.28739(9) 0.0643(6) Uani 1 1 d .
O22 O 0.9521(2) 0.4103(3) 0.6048(2) 0.0527(13) Uani 1 1 d .
Cl22 Cl 0.55540(10) 0.21182(10) 0.25355(11) 0.0671(6) Uani 1 1 d .
O23 O 0.8704(2) 0.5935(2) 0.5321(3) 0.0503(12) Uani 1 1 d .
Cl23 Cl 1.0769(3) 0.3150(3) 0.7526(2) 0.167(2) Uani 1 1 d .
O24 O 0.7627(2) 0.3770(2) 0.5116(2) 0.0404(10) Uani 1 1 d .
Cl24 Cl 1.0582(2) 0.2756(3) 0.8699(3) 0.164(2) Uani 1 1 d .
O25 O 0.6303(2) 0.5646(2) 0.54551(18) 0.0377(10) Uani 1 1 d .
Cl25 Cl 0.97489(18) 0.3633(2) 0.8438(3) 0.175(3) Uani 1 1 d .
O26 O 0.7099(2) 0.7279(2) 0.6865(2) 0.0411(11) Uani 1 1 d .
Cl26 Cl 1.0774(3) 0.8136(3) 0.7094(2) 0.177(2) Uani 1 1 d .
O27 O 0.5066(2) 0.5887(2) 0.7695(2) 0.0395(10) Uani 1 1 d .
Cl27 Cl 1.0640(2) 0.7713(3) 0.5999(3) 0.167(2) Uani 1 1 d .
O28 O 0.48968(19) 0.4123(2) 0.72692(19) 0.0361(10) Uani 1 1 d .
Cl28 Cl 0.9779(2) 0.8600(2) 0.6657(4) 0.210(4) Uani 1 1 d .
O29 O 0.1368(3) 0.3826(3) 0.9887(3) 0.0720(18) Uani 1 1 d .
O30 O 0.2347(2) 0.6091(2) 0.9921(2) 0.0435(11) Uani 1 1 d .
O31 O 0.2900(2) 0.2748(2) 0.81032(19) 0.0396(10) Uani 1 1 d .
O32 O 0.3784(2) 0.4268(2) 0.9555(2) 0.0428(11) Uani 1 1 d .
O33 O 0.2912(2) 0.38914(19) 0.62886(19) 0.0338(9) Uani 1 1 d .
O34 O 0.3997(2) 0.60090(18) 0.63186(19) 0.0334(9) Uani 1 1 d .
O35 O 0.1469(2) 0.5592(2) 0.6829(2) 0.0438(11) Uani 1 1 d .
O36 O 0.0506(2) 0.5590(3) 0.9008(2) 0.0534(13) Uani 1 1 d .
O37 O 0.2477(2) 0.7069(2) 0.8020(2) 0.0408(10) Uani 1 1 d .
O38 O 0.7061(2) 0.60550(19) 0.86665(19) 0.0371(10) Uani 1 1 d .
O39 O 0.8465(2) 0.4327(2) 0.8216(2) 0.0442(11) Uani 1 1 d .
O40 O 0.5931(2) 0.39509(19) 0.86940(19) 0.0341(9) Uani 1 1 d .
O41 O 0.8491(5) 1.0731(5) 0.4171(4) 0.113(3) Uani 1 1 d .
O42 O 0.1498(4) 0.4257(5) 0.8425(4) 0.105(3) Uani 1 1 d .
O43 O 0.8389(6) 0.0746(5) -0.0895(4) 0.143(5) Uani 1 1 d .
O44 O 0.8306(5) 0.5807(5) 0.6736(5) 0.125(4) Uani 1 1 d .

loop_
_atom_site_aniso_label
_atom_site_aniso_U_11
_atom_site_aniso_U_22
_atom_site_aniso_U_33
_atom_site_aniso_U_23
_atom_site_aniso_U_13
_atom_site_aniso_U_12
C1 0.031(3) 0.047(4) 0.041(3) 0.012(3) 0.001(3) 0.007(3)
C2 0.035(3) 0.036(3) 0.036(3) 0.004(2) -0.005(3) 0.011(3)
C3 0.031(3) 0.030(3) 0.046(4) 0.007(3) -0.006(3) 0.002(2)
C4 0.029(3) 0.034(3) 0.036(3) 0.013(2) -0.002(2) 0.004(2)
C5 0.021(3) 0.034(3) 0.039(3) 0.003(2) 0.000(2) 0.010(2)
C6 0.027(3) 0.041(3) 0.042(3) 0.006(3) -0.005(3) 0.003(3)
C7 0.023(3) 0.046(4) 0.045(4) 0.012(3) -0.007(3) 0.006(3)
C8 0.020(3) 0.050(4) 0.030(3) 0.005(2) -0.008(2) 0.004(2)
C9 0.029(3) 0.040(3) 0.031(3) 0.013(2) -0.005(2) -0.007(2)
C10 0.025(3) 0.040(3) 0.031(3) 0.008(2) -0.011(2) -0.007(2)
C11 0.032(3) 0.046(4) 0.043(3) 0.004(3) -0.012(3) -0.010(3)
C12 0.018(3) 0.049(4) 0.044(3) 0.007(3) -0.002(2) -0.003(2)
C13 0.023(3) 0.046(3) 0.025(3) 0.005(2) -0.006(2) -0.005(2)
C14 0.032(3) 0.038(3) 0.034(3) -0.003(2) -0.018(2) -0.007(2)
C15 0.035(3) 0.029(3) 0.024(3) -0.003(2) -0.011(2) -0.002(2)
C16 0.044(3) 0.025(3) 0.028(3) -0.005(2) -0.012(2) -0.006(2)
C17 0.059(4) 0.017(3) 0.022(3) -0.002(2) -0.010(3) -0.001(2)
C18 0.046(3) 0.021(3) 0.031(3) -0.005(2) -0.018(3) 0.005(2)
C19 0.032(3) 0.028(3) 0.024(3) -0.004(2) -0.011(2) 0.005(2)
C20 0.036(3) 0.029(3) 0.022(3) 0.000(2) -0.009(2) -0.002(2)
C21 0.057(4) 0.027(3) 0.035(3) -0.007(2) -0.025(3) 0.017(3)
C22 0.045(3) 0.022(3) 0.029(3) 0.000(2) -0.019(3) 0.010(2)
C23 0.037(3) 0.031(3) 0.030(3) -0.004(2) -0.020(3) 0.011(2)
C24 0.032(3) 0.029(3) 0.031(3) -0.003(2) -0.017(2) 0.008(2)
C25 0.037(3) 0.024(3) 0.026(3) 0.003(2) -0.019(2) 0.003(2)
C26 0.037(3) 0.027(3) 0.029(3) 0.002(2) -0.015(2) -0.001(2)
C27 0.050(4) 0.020(3) 0.032(3) 0.002(2) -0.022(3) 0.000(2)
C28 0.035(3) 0.028(3) 0.025(3) 0.003(2) -0.014(2) -0.003(2)
C29 0.033(3) 0.029(3) 0.016(2) -0.0031(19) -0.010(2) 0.004(2)
C30 0.035(3) 0.028(3) 0.018(2) -0.006(2) -0.008(2) 0.003(2)
C31 0.042(3) 0.019(3) 0.029(3) 0.001(2) -0.006(2) 0.003(2)
C32 0.037(3) 0.031(3) 0.023(3) -0.002(2) -0.005(2) 0.000(2)
C33 0.034(3) 0.032(3) 0.022(3) 0.003(2) -0.004(2) 0.005(2)
C34 0.053(4) 0.032(3) 0.037(3) -0.002(2) -0.007(3) 0.007(3)
C35 0.025(3) 0.027(3) 0.021(3) 0.005(2) -0.010(2) -0.003(2)
C36 0.031(3) 0.026(3) 0.014(2) -0.0019(19) -0.008(2) 0.003(2)
C37 0.024(3) 0.028(3) 0.023(3) -0.001(2) -0.006(2) -0.001(2)
C38 0.035(3) 0.023(3) 0.024(3) 0.003(2) -0.005(2) 0.002(2)
C39 0.029(3) 0.031(3) 0.026(3) 0.002(2) -0.002(2) 0.007(2)
C40 0.021(3) 0.035(3) 0.023(3) 0.011(2) 0.002(2) 0.002(2)
C41 0.029(3) 0.026(3) 0.025(3) 0.008(2) -0.006(2) -0.003(2)
C42 0.029(3) 0.039(3) 0.032(3) 0.009(2) 0.004(2) 0.012(2)
C43 0.026(3) 0.038(3) 0.031(3) 0.011(2) -0.002(2) 0.014(2)
C44 0.026(3) 0.048(4) 0.036(3) 0.016(3) 0.000(2) 0.011(3)
C45 0.018(3) 0.056(4) 0.046(4) 0.012(3) -0.002(3) 0.003(3)
C46 0.013(2) 0.056(4) 0.033(3) 0.014(3) -0.004(2) 0.007(2)
C47 0.021(3) 0.048(4) 0.031(3) 0.015(2) 0.000(2) 0.007(2)
C48 0.023(3) 0.032(3) 0.039(3) 0.008(2) -0.004(2) 0.008(2)
C49 0.028(3) 0.062(4) 0.038(3) 0.011(3) -0.012(3) 0.002(3)
C50 0.023(3) 0.054(4) 0.036(3) 0.016(3) -0.014(2) -0.001(3)
C51 0.019(3) 0.059(4) 0.053(4) 0.017(3) -0.014(3) -0.006(3)
C52 0.033(3) 0.047(4) 0.064(4) 0.021(3) -0.025(3) -0.012(3)
C53 0.037(3) 0.051(4) 0.039(3) 0.013(3) -0.026(3) -0.008(3)
C54 0.024(3) 0.041(3) 0.027(3) 0.004(2) -0.006(2) -0.003(2)
C55 0.025(3) 0.047(4) 0.024(3) 0.008(2) -0.006(2) -0.006(2)
C56 0.043(4) 0.044(4) 0.040(3) 0.003(3) -0.030(3) -0.006(3)
C57 0.036(3) 0.033(3) 0.027(3) -0.002(2) -0.016(2) 0.000(2)
C58 0.035(3) 0.030(3) 0.029(3) -0.003(2) -0.016(2) -0.007(2)
C59 0.039(3) 0.022(3) 0.027(3) -0.004(2) -0.009(2) -0.003(2)
C60 0.035(3) 0.022(3) 0.026(3) -0.006(2) -0.013(2) 0.006(2)
C61 0.029(3) 0.025(3) 0.028(3) -0.003(2) -0.007(2) 0.002(2)
C62 0.042(3) 0.027(3) 0.023(3) 0.001(2) -0.010(2) -0.004(2)
C63 0.025(3) 0.022(3) 0.025(3) 0.002(2) -0.014(2) 0.002(2)
C64 0.033(3) 0.020(3) 0.023(3) 0.003(2) -0.012(2) -0.001(2)
C65 0.022(3) 0.022(3) 0.026(3) 0.004(2) -0.010(2) -0.002(2)
C66 0.022(3) 0.021(3) 0.023(3) 0.0053(19) -0.012(2) -0.0003(19)
C67 0.016(2) 0.025(3) 0.031(3) 0.001(2) -0.011(2) 0.0012(19)
C68 0.021(3) 0.037(3) 0.022(3) 0.002(2) -0.009(2) 0.003(2)
C69 0.029(3) 0.034(3) 0.043(3) -0.012(2) -0.014(3) 0.005(2)
C70 0.035(3) 0.034(3) 0.048(4) -0.005(3) -0.011(3) 0.000(3)
C71 0.030(3) 0.032(3) 0.042(3) -0.003(2) -0.013(3) 0.008(2)
C72 0.022(3) 0.048(4) 0.047(4) -0.012(3) -0.012(3) 0.006(3)
C73 0.018(3) 0.044(4) 0.050(4) -0.006(3) -0.011(2) 0.007(2)
C74 0.017(3) 0.038(3) 0.043(3) -0.005(2) -0.006(2) 0.014(2)
C75 0.040(3) 0.033(3) 0.046(4) -0.001(3) -0.019(3) 0.013(3)
C76 0.039(3) 0.017(3) 0.035(3) 0.001(2) -0.014(2) 0.003(2)
C77 0.034(3) 0.028(3) 0.034(3) 0.006(2) -0.015(2) 0.004(2)
C78 0.031(3) 0.037(3) 0.025(3) 0.001(2) -0.015(2) 0.000(2)
C79 0.035(3) 0.026(3) 0.024(3) 0.006(2) -0.009(2) -0.008(2)
C80 0.033(3) 0.025(3) 0.017(2) 0.0046(19) -0.007(2) 0.003(2)
C81 0.031(3) 0.026(3) 0.026(3) 0.009(2) -0.010(2) -0.003(2)
C82 0.037(3) 0.026(3) 0.021(3) 0.001(2) -0.006(2) -0.003(2)
C83 0.035(3) 0.022(3) 0.018(2) -0.0010(19) -0.002(2) 0.001(2)
C84 0.038(3) 0.026(3) 0.021(3) -0.001(2) -0.003(2) -0.002(2)
C85 0.044(3) 0.018(3) 0.025(3) 0.000(2) -0.004(2) -0.001(2)
C86 0.042(3) 0.020(3) 0.019(3) -0.002(2) -0.004(2) 0.008(2)
C87 0.031(3) 0.032(3) 0.023(3) -0.002(2) -0.001(2) 0.006(2)
C88 0.024(3) 0.023(3) 0.023(3) 0.001(2) 0.001(2) 0.001(2)
C89 0.033(3) 0.024(3) 0.021(3) 0.007(2) -0.006(2) 0.005(2)
C90 0.042(3) 0.021(3) 0.026(3) 0.005(2) -0.015(2) 0.001(2)
C91 0.033(3) 0.027(3) 0.026(3) 0.010(2) -0.006(2) -0.003(2)
C92 0.030(3) 0.030(3) 0.023(3) 0.009(2) -0.005(2) -0.002(2)
C93 0.030(3) 0.025(3) 0.021(3) 0.002(2) -0.009(2) -0.001(2)
C94 0.030(3) 0.026(3) 0.025(3) 0.003(2) -0.006(2) 0.004(2)
C96 0.040(3) 0.039(3) 0.022(3) 0.005(2) -0.003(2) -0.008(3)
C97 0.020(3) 0.042(3) 0.023(3) -0.001(2) 0.001(2) -0.003(2)
C98 0.026(3) 0.047(4) 0.035(3) 0.003(3) 0.002(2) -0.013(3)
C99 0.016(3) 0.042(3) 0.045(3) 0.000(3) -0.004(2) -0.004(2)
C100 0.022(3) 0.045(3) 0.022(3) -0.001(2) -0.004(2) -0.007(2)
C101 0.025(3) 0.038(3) 0.030(3) -0.004(2) -0.009(2) -0.005(2)
C102 0.018(3) 0.044(3) 0.031(3) -0.005(2) 0.000(2) -0.002(2)
C104 0.019(3) 0.034(3) 0.026(3) 0.008(2) -0.004(2) 0.000(2)
C105 0.042(3) 0.028(3) 0.023(3) 0.004(2) -0.012(2) -0.004(2)
C106 0.036(3) 0.030(3) 0.025(3) 0.006(2) -0.004(2) -0.003(2)
C107 0.037(3) 0.032(3) 0.027(3) 0.015(2) -0.007(2) -0.007(2)
C108 0.038(3) 0.016(2) 0.030(3) 0.007(2) -0.013(2) -0.003(2)
C109 0.042(4) 0.047(4) 0.024(3) 0.008(2) -0.002(3) -0.013(3)
C110 0.033(3) 0.053(4) 0.022(3) 0.000(2) 0.003(2) -0.013(3)
C111 0.024(3) 0.058(4) 0.044(4) -0.011(3) 0.008(3) -0.013(3)
C112 0.024(3) 0.063(5) 0.041(4) -0.008(3) 0.003(3) -0.009(3)
C113 0.020(3) 0.070(5) 0.024(3) -0.008(3) -0.002(2) -0.001(3)
C114 0.034(3) 0.053(4) 0.022(3) -0.002(2) -0.006(2) -0.012(3)
C115 0.025(3) 0.043(3) 0.024(3) 0.000(2) -0.007(2) -0.007(2)
C116 0.021(3) 0.051(4) 0.051(4) -0.005(3) -0.011(3) 0.003(3)
C117 0.019(3) 0.049(4) 0.034(3) -0.008(3) -0.003(2) 0.005(2)
C118 0.021(3) 0.051(4) 0.034(3) -0.010(3) -0.009(2) 0.005(2)
C119 0.022(3) 0.034(3) 0.043(3) -0.009(2) -0.009(2) 0.009(2)
C120 0.021(3) 0.046(4) 0.036(3) -0.011(3) -0.008(2) 0.012(2)
C121 0.022(3) 0.053(4) 0.037(3) -0.012(3) -0.009(2) 0.009(3)
C122 0.028(3) 0.032(3) 0.031(3) -0.005(2) -0.014(2) 0.010(2)
C123 0.040(3) 0.021(3) 0.028(3) -0.003(2) -0.014(2) 0.002(2)
C124 0.023(3) 0.027(3) 0.021(3) 0.005(2) -0.007(2) 0.000(2)
C125 0.033(3) 0.025(3) 0.014(2) 0.0017(19) -0.008(2) 0.006(2)
C126 0.026(3) 0.030(3) 0.023(3) -0.001(2) -0.008(2) -0.003(2)
C127 0.026(3) 0.033(3) 0.033(3) -0.007(2) -0.015(2) 0.003(2)
C128 0.022(3) 0.029(3) 0.019(2) -0.002(2) -0.002(2) 0.000(2)
C129 0.032(3) 0.026(3) 0.022(3) -0.001(2) -0.008(2) 0.006(2)
C130 0.0247(16) 0.0230(15) 0.0215(14) -0.0011(11) -0.0037(12) -0.0005(12)
C131 0.0247(16) 0.0230(15) 0.0215(14) -0.0011(11) -0.0037(12) -0.0005(12)
C132 0.0247(16) 0.0230(15) 0.0215(14) -0.0011(11) -0.0037(12) -0.0005(12)
C133 0.017(2) 0.030(3) 0.021(2) 0.001(2) -0.002(2) 0.003(2)
C134 0.021(3) 0.033(3) 0.019(2) 0.001(2) -0.001(2) 0.007(2)
C135 0.035(3) 0.028(3) 0.027(3) -0.001(2) -0.008(2) 0.012(2)
C136 0.037(4) 0.063(5) 0.094(6) 0.013(4) -0.024(4) -0.013(4)
C137 0.031(3) 0.050(4) 0.056(4) -0.001(3) -0.022(3) -0.006(3)
C138 0.060(5) 0.055(5) 0.065(5) -0.011(4) -0.031(4) -0.011(4)
C139 0.031(3) 0.071(5) 0.037(4) -0.012(3) -0.004(3) -0.008(3)
C140 0.042(4) 0.100(7) 0.078(6) -0.016(5) -0.024(4) -0.028(4)
C141 0.052(5) 0.075(6) 0.072(5) -0.013(4) -0.021(4) -0.027(4)
C142 0.041(4) 0.064(5) 0.073(5) -0.010(4) -0.010(4) -0.015(4)
C143 0.043(4) 0.034(4) 0.070(5) 0.001(3) -0.018(3) -0.013(3)
C144 0.095(7) 0.066(5) 0.048(4) 0.029(4) -0.041(4) -0.051(5)
C145 0.049(5) 0.148(10) 0.029(4) -0.011(5) 0.000(3) -0.042(5)
C146 0.055(5) 0.143(10) 0.029(4) -0.002(5) -0.007(3) -0.019(6)
C147 0.051(5) 0.136(10) 0.046(5) 0.009(5) -0.009(4) -0.035(6)
C148 0.063(5) 0.086(6) 0.032(4) -0.006(4) 0.000(3) -0.021(4)
C149 0.047(4) 0.087(6) 0.038(4) 0.006(4) -0.012(3) -0.018(4)
C150 0.117(10) 0.160(12) 0.042(5) -0.004(6) -0.010(5) -0.089(9)
C152 0.060(6) 0.126(9) 0.064(5) -0.011(6) -0.015(4) -0.045(6)
C153 0.054(5) 0.063(5) 0.056(4) -0.005(4) -0.013(4) -0.023(4)
C154 0.053(6) 0.088(8) 0.166(12) -0.033(8) 0.017(7) -0.036(5)
C155 0.029(3) 0.047(4) 0.051(4) 0.010(3) -0.020(3) -0.013(3)
C156 0.054(5) 0.058(5) 0.058(5) 0.002(4) -0.025(4) -0.022(4)
C157 0.041(4) 0.074(5) 0.048(4) -0.019(4) -0.011(3) -0.011(4)
C158 0.029(4) 0.065(5) 0.106(7) -0.043(5) -0.017(4) -0.001(3)
C159 0.043(4) 0.035(4) 0.072(5) -0.011(3) -0.004(3) -0.022(3)
C160 0.053(4) 0.059(5) 0.040(4) 0.000(3) 0.004(3) -0.036(4)
C161 0.028(4) 0.067(5) 0.095(6) 0.045(5) -0.005(4) -0.006(3)
C162 0.044(4) 0.041(4) 0.081(5) 0.026(4) -0.016(4) -0.021(3)
C163 0.056(5) 0.059(5) 0.050(4) 0.018(3) -0.006(4) -0.023(4)
C164 0.064(6) 0.129(10) 0.068(6) 0.042(6) -0.019(5) -0.055(6)
C165 0.055(6) 0.071(7) 0.206(15) 0.034(8) -0.049(8) -0.031(5)
C166 0.035(3) 0.041(3) 0.035(3) 0.002(3) 0.005(3) -0.012(3)
C167 0.048(4) 0.049(4) 0.047(4) 0.011(3) -0.007(3) -0.017(3)
C168 0.038(4) 0.077(5) 0.043(4) 0.026(4) -0.004(3) -0.007(4)
C169 0.031(4) 0.121(8) 0.039(4) 0.018(4) -0.011(3) -0.021(4)
C170 0.034(4) 0.164(10) 0.032(4) 0.019(5) -0.011(3) -0.037(5)
C171 0.055(5) 0.171(12) 0.041(4) 0.025(5) -0.017(4) -0.062(7)
C172 0.054(5) 0.096(7) 0.044(4) 0.021(4) -0.024(4) -0.024(4)
C173 0.042(4) 0.090(6) 0.039(4) 0.008(4) -0.010(3) -0.019(4)
C174 0.122(10) 0.111(9) 0.088(7) 0.049(7) -0.061(7) -0.070(8)
C176 0.039(4) 0.077(6) 0.077(6) 0.030(5) -0.011(4) -0.010(4)
C177 0.048(4) 0.039(4) 0.055(4) 0.007(3) -0.013(3) -0.009(3)
C178 0.091(7) 0.062(5) 0.039(4) 0.004(3) -0.010(4) -0.047(5)
C179 0.048(4) 0.070(5) 0.042(4) 0.007(3) -0.021(3) -0.007(4)
C180 0.043(4) 0.068(5) 0.029(3) -0.001(3) -0.012(3) 0.003(3)
C181 0.058(5) 0.089(6) 0.030(4) -0.004(4) -0.016(3) -0.016(4)
C182 0.056(5) 0.129(9) 0.035(4) 0.014(4) -0.015(4) -0.030(5)
C183 0.104(9) 0.157(12) 0.052(5) 0.035(6) -0.038(5) -0.085(9)
C185 0.221(19) 0.177(16) 0.088(9) 0.082(10) -0.080(11) -0.141(15)
C187 0.082(6) 0.057(5) 0.050(5) 0.020(4) 0.002(4) -0.014(4)
C188 0.030(3) 0.075(5) 0.044(4) 0.027(3) -0.012(3) -0.008(3)
C189 0.058(5) 0.062(5) 0.073(5) 0.034(4) -0.017(4) -0.026(4)
C190 0.051(5) 0.095(7) 0.069(5) 0.032(5) -0.006(4) -0.036(5)
C191 0.036(4) 0.061(5) 0.087(6) -0.002(4) -0.001(4) -0.013(3)
C192 0.036(4) 0.046(4) 0.045(4) 0.006(3) 0.006(3) -0.006(3)
C193 0.034(3) 0.034(3) 0.021(3) 0.006(2) -0.009(2) -0.009(2)
C194 0.035(3) 0.038(3) 0.043(3) -0.011(3) -0.018(3) 0.014(3)
C195 0.026(3) 0.044(4) 0.045(4) -0.011(3) -0.008(3) 0.005(3)
C196 0.045(3) 0.023(3) 0.022(3) 0.001(2) -0.006(2) 0.011(2)
C197 0.038(3) 0.027(3) 0.027(3) -0.002(2) -0.014(2) 0.012(2)
C198 0.042(4) 0.025(3) 0.062(4) 0.009(3) -0.026(3) 0.001(3)
C199 0.027(3) 0.060(4) 0.036(3) -0.007(3) 0.001(3) 0.003(3)
C200 0.040(4) 0.065(5) 0.032(3) 0.000(3) -0.008(3) -0.011(3)
C201 0.027(3) 0.054(4) 0.036(3) 0.000(3) -0.007(3) -0.002(3)
C202 0.034(4) 0.070(5) 0.038(4) 0.015(3) -0.010(3) -0.013(3)
C203 0.050(5) 0.142(9) 0.033(4) 0.010(4) -0.016(3) -0.044(5)
C204 0.068(6) 0.162(12) 0.047(5) -0.006(6) 0.001(4) -0.071(7)
C206 0.30(3) 0.217(19) 0.061(7) 0.015(9) -0.052(10) -0.22(2)
C208 0.070(6) 0.044(5) 0.159(11) 0.014(6) -0.038(7) 0.018(4)
C209 0.042(4) 0.029(3) 0.043(3) 0.007(2) -0.019(3) 0.004(2)
C210 0.046(4) 0.027(3) 0.040(3) -0.001(2) 0.004(3) 0.000(3)
C211 0.039(3) 0.029(3) 0.037(3) -0.002(2) -0.003(3) 0.000(2)
C212 0.063(6) 0.054(5) 0.115(8) -0.018(5) -0.004(5) 0.014(4)
C213 0.033(3) 0.026(3) 0.024(3) 0.007(2) -0.007(2) 0.007(2)
C214 0.060(5) 0.058(5) 0.060(5) 0.019(4) -0.036(4) -0.040(4)
C215 0.073(7) 0.092(8) 0.118(9) 0.002(7) -0.027(6) -0.006(6)
C216 0.106(9) 0.082(7) 0.095(8) 0.010(6) -0.012(7) -0.022(7)
O1 0.026(2) 0.055(3) 0.048(3) 0.028(2) 0.0028(19) 0.0050(19)
Cl1 0.084(2) 0.094(2) 0.206(5) -0.017(3) 0.047(3) 0.0025(18)
O2 0.028(2) 0.028(2) 0.045(2) 0.0085(17) -0.0107(18) -0.0036(16)
Cl2 0.0454(11) 0.0850(15) 0.0719(13) 0.0370(11) -0.0181(9) -0.0245(10)
O3 0.034(2) 0.031(2) 0.028(2) 0.0008(15) -0.0009(17) -0.0124(17)
Cl3 0.0726(19) 0.089(2) 0.281(6) 0.008(3) -0.088(3) 0.0012(16)
O4 0.038(3) 0.075(4) 0.059(3) 0.023(3) -0.012(2) -0.017(2)
Cl4 0.0482(11) 0.0671(13) 0.0952(16) -0.0218(11) -0.0251(11) -0.0064(9)
O5 0.036(2) 0.041(2) 0.042(2) 0.0107(19) -0.0057(19) -0.0052(19)
Cl5 0.0785(14) 0.0465(10) 0.0607(12) 0.0031(8) -0.0234(10) 0.0171(9)
O6 0.029(2) 0.049(3) 0.039(2) 0.0085(19) 0.0034(18) -0.0055(19)
Cl6 0.0930(16) 0.0496(11) 0.0662(13) 0.0025(9) -0.0311(11) 0.0118(10)
O7 0.046(3) 0.055(3) 0.125(6) 0.034(3) -0.025(3) -0.021(3)
Cl7 0.0805(14) 0.0474(10) 0.0512(11) -0.0041(8) -0.0147(9) 0.0185(9)
O8 0.043(3) 0.049(3) 0.037(2) 0.0188(19) -0.014(2) -0.013(2)
Cl8 0.0876(16) 0.0473(11) 0.0673(13) -0.0057(9) -0.0208(11) 0.0085(10)
O9 0.051(3) 0.033(2) 0.036(2) 0.0070(17) -0.018(2) -0.0113(19)
Cl9 0.0576(12) 0.0890(16) 0.0711(14) 0.0383(12) -0.0212(10) -0.0348(11)
O10 0.026(2) 0.052(3) 0.031(2) -0.0075(18) -0.0036(17) -0.0045(18)
Cl10 0.0593(13) 0.0962(18) 0.0718(14) -0.0255(12) -0.0001(10) -0.0420(12)
O11 0.060(3) 0.041(3) 0.029(2) 0.0005(18) -0.010(2) -0.020(2)
Cl11 0.0840(18) 0.0826(17) 0.125(2) 0.0125(15) -0.0409(16) -0.0270(14)
O12 0.038(2) 0.035(2) 0.033(2) 0.0066(17) -0.0098(18) -0.0054(18)
Cl12 0.0593(13) 0.0688(14) 0.120(2) -0.0149(13) -0.0403(13) -0.0146(11)
O13 0.038(2) 0.055(3) 0.037(2) -0.013(2) -0.011(2) 0.007(2)
Cl13 0.0737(16) 0.0870(18) 0.111(2) 0.0025(15) -0.0069(14) -0.0240(13)
O14 0.032(2) 0.046(2) 0.034(2) 0.0185(18) -0.0123(17) -0.0103(18)
Cl14 0.0553(12) 0.0644(13) 0.1056(19) 0.0297(13) 0.0103(12) -0.0105(10)
O15 0.072(3) 0.036(2) 0.035(2) 0.0106(19) -0.016(2) -0.014(2)
Cl15 0.164(3) 0.0735(18) 0.177(3) 0.042(2) -0.117(3) -0.0337(19)
O16 0.035(3) 0.043(3) 0.075(3) 0.006(2) 0.000(2) -0.013(2)
Cl16 0.163(3) 0.0747(18) 0.105(2) -0.0217(16) 0.030(2) -0.034(2)
O17 0.033(2) 0.042(3) 0.043(2) 0.0095(19) 0.0073(19) -0.0020(19)
O18 0.048(3) 0.045(3) 0.052(3) 0.010(2) -0.013(2) -0.013(2)
O19 0.028(2) 0.074(4) 0.051(3) 0.015(2) -0.003(2) -0.012(2)
O20 0.032(2) 0.057(3) 0.045(3) 0.016(2) -0.0004(19) -0.006(2)
O21 0.049(3) 0.043(3) 0.054(3) -0.002(2) -0.012(2) -0.017(2)
Cl21 0.0499(11) 0.0836(15) 0.0589(11) -0.0155(10) -0.0118(9) -0.0238(10)
O22 0.025(2) 0.077(4) 0.056(3) -0.005(3) -0.009(2) -0.015(2)
Cl22 0.0525(11) 0.0641(13) 0.0757(14) 0.0256(10) -0.0008(10) -0.0052(9)
O23 0.030(2) 0.041(3) 0.080(4) 0.005(2) -0.014(2) -0.0135(19)
Cl23 0.146(4) 0.232(6) 0.112(3) -0.030(3) -0.017(3) -0.014(4)
O24 0.026(2) 0.038(2) 0.063(3) -0.004(2) -0.024(2) -0.0021(17)
Cl24 0.129(3) 0.184(5) 0.197(5) 0.069(4) -0.069(3) -0.041(3)
O25 0.035(2) 0.047(3) 0.029(2) -0.0081(18) -0.0037(17) -0.0083(19)
Cl25 0.078(2) 0.104(3) 0.322(7) -0.050(4) -0.017(3) -0.0110(19)
O26 0.059(3) 0.032(2) 0.034(2) -0.0034(17) -0.015(2) -0.010(2)
Cl26 0.200(6) 0.205(6) 0.143(4) 0.023(4) -0.075(4) 0.013(5)
O27 0.032(2) 0.051(3) 0.035(2) 0.0102(19) -0.0076(18) 0.0017(19)
Cl27 0.118(3) 0.188(5) 0.171(4) -0.028(4) 0.006(3) -0.056(3)
O28 0.027(2) 0.049(3) 0.034(2) 0.0122(18) -0.0111(17) -0.0059(18)
Cl28 0.092(3) 0.089(3) 0.442(11) 0.072(4) -0.056(4) -0.004(2)
O29 0.040(3) 0.058(4) 0.109(5) -0.015(3) -0.002(3) -0.019(3)
O30 0.031(2) 0.045(3) 0.059(3) 0.001(2) -0.021(2) -0.0045(19)
O31 0.046(3) 0.038(2) 0.035(2) 0.0015(18) -0.0094(19) -0.0147(19)
O32 0.044(3) 0.050(3) 0.033(2) -0.0060(19) -0.0074(19) -0.015(2)
O33 0.034(2) 0.037(2) 0.036(2) 0.0103(17) -0.0171(18) -0.0128(17)
O34 0.032(2) 0.030(2) 0.038(2) -0.0011(16) -0.0077(18) -0.0055(17)
O35 0.022(2) 0.054(3) 0.058(3) -0.022(2) -0.015(2) 0.0041(19)
O36 0.031(2) 0.072(4) 0.056(3) -0.007(2) -0.008(2) -0.013(2)
O37 0.038(2) 0.042(2) 0.043(2) -0.0051(19) -0.013(2) -0.0037(19)
O38 0.047(3) 0.036(2) 0.035(2) 0.0100(17) -0.0202(19) -0.0172(19)
O39 0.028(2) 0.053(3) 0.053(3) -0.012(2) -0.013(2) -0.0008(19)
O40 0.034(2) 0.029(2) 0.039(2) -0.0028(17) -0.0110(18) -0.0009(17)
O41 0.115(7) 0.142(8) 0.091(5) 0.041(5) -0.040(5) -0.087(6)
O42 0.100(6) 0.134(7) 0.081(5) 0.009(5) -0.021(4) -0.068(5)
O43 0.198(11) 0.145(9) 0.090(6) 0.034(6) -0.036(7) -0.127(9)
O44 0.158(9) 0.115(7) 0.124(7) 0.037(6) -0.072(7) -0.093(7)

loop_
_atom_type_symbol
_atom_type_description
_atom_type_scat_dispersion_real
_atom_type_scat_dispersion_imag
_atom_type_scat_source
C C 0.0181 0.0091 'International Tables Vol C Tables 4.2.6.8 and 6.1.1.4'
H H 0.0000 0.0000 'International Tables Vol C Tables 4.2.6.8 and 6.1.1.4'
O O 0.0492 0.0322 'International Tables Vol C Tables 4.2.6.8 and 6.1.1.4'
Cl Cl 0.3639 0.7018 'International Tables Vol C Tables 4.2.6.8 and 6.1.1.4'

loop_
_geom_angle_atom_site_label_1
_geom_angle_atom_site_label_2
_geom_angle_atom_site_label_3
_geom_angle
C2 C1 C6 121.4(6)
C1 C2 C3 118.8(6)
C1 C2 C34 120.0(6)
C3 C2 C34 121.2(6)
O18 C3 C4 124.4(6)
O18 C3 C2 116.3(6)
C4 C3 C2 119.3(6)
C5 C4 C3 122.7(6)
C4 C5 C6 118.2(6)
C4 C5 C7 120.7(5)
C6 C5 C7 121.0(6)
O19 C6 C5 116.6(6)
O19 C6 C1 123.8(6)
C5 C6 C1 119.6(6)
C5 C7 C8 111.0(5)
C9 C8 C12 118.5(6)
C9 C8 C7 121.9(6)
C12 C8 C7 119.3(5)
C8 C9 O17 115.3(6)
C8 C9 C13 120.7(6)
O17 C9 C13 124.0(5)
C11 C10 C13 118.8(6)
C11 C10 C14 121.5(6)
C13 C10 C14 119.7(5)
O16 C11 C10 117.7(6)
O16 C11 C12 122.7(6)
C10 C11 C12 119.6(6)
C8 C12 C11 121.3(6)
C9 C13 C10 121.0(5)
C15 C14 C10 114.5(5)
C20 C15 C16 118.2(5)
C20 C15 C14 121.3(5)
C16 C15 C14 120.5(5)
C17 C16 C15 120.9(6)
C18 C17 O15 116.6(6)
C18 C17 C16 120.7(5)
O15 C17 C16 122.6(6)
C17 C18 C19 118.9(5)
C17 C18 C21 121.9(6)
C19 C18 C21 119.1(6)
C18 C19 C20 120.5(6)
C15 C20 O14 116.8(5)
C15 C20 C19 120.8(5)
O14 C20 C19 122.4(5)
C22 C21 C18 110.4(5)
C27 C22 C23 119.1(5)
C27 C22 C21 119.5(6)
C23 C22 C21 121.4(6)
O13 C23 C22 117.9(5)
O13 C23 C24 123.2(6)
C22 C23 C24 118.8(6)
C25 C24 C23 122.5(6)
C24 C25 C26 118.0(5)
C24 C25 C28 121.0(5)
C26 C25 C28 121.0(5)
O11 C26 C27 124.0(5)
O11 C26 C25 115.9(5)
C27 C26 C25 120.1(6)
C22 C27 C26 121.5(6)
C25 C28 C29 113.2(4)
C30 C29 C193 118.4(5)
C30 C29 C28 121.8(5)
C193 C29 C28 119.7(5)
C29 C30 O12 116.7(5)
C29 C30 C31 120.8(5)
O12 C30 C31 122.4(5)
C32 C31 C30 121.2(5)
C31 C32 C33 118.2(5)
C31 C32 C34 122.1(6)
C33 C32 C34 119.6(6)
O20 C33 C193 124.7(5)
O20 C33 C32 116.2(5)
C193 C33 C32 119.1(6)
C32 C34 C2 112.7(5)
C36 C35 C66 112.7(4)
C41 C36 C37 117.9(5)
C41 C36 C35 120.2(5)
C37 C36 C35 121.9(5)
O2 C37 C36 116.6(5)
O2 C37 C38 122.6(5)
C36 C37 C38 120.8(5)
C39 C38 C37 120.7(5)
C38 C39 C40 118.5(5)
C38 C39 C42 121.6(5)
C40 C39 C42 119.9(5)
O1 C40 C41 124.5(5)
O1 C40 C39 116.3(5)
C41 C40 C39 119.2(5)
C36 C41 C40 122.7(5)
C39 C42 C43 110.6(5)
C44 C43 C48 118.5(6)
C44 C43 C42 121.0(5)
C48 C43 C42 120.5(6)
C45 C44 C43 121.7(6)
O4 C45 C46 116.5(6)
O4 C45 C44 124.1(6)
C46 C45 C44 119.4(6)
C47 C46 C45 119.0(6)
C47 C46 C49 120.8(5)
C45 C46 C49 120.1(6)
C46 C47 C48 122.1(5)
O5 C48 C47 123.9(5)
O5 C48 C43 116.8(6)
C47 C48 C43 119.2(6)
C50 C49 C46 109.9(5)
C51 C50 C55 118.0(6)
C51 C50 C49 121.5(6)
C55 C50 C49 120.4(6)
C50 C51 C52 121.9(6)
O7 C52 C53 116.6(7)
O7 C52 C51 123.6(6)
C53 C52 C51 119.8(6)
C54 C53 C52 118.4(7)
C54 C53 C56 120.6(6)
C52 C53 C56 120.9(6)
C55 C54 C53 122.1(6)
O6 C55 C54 124.5(5)
O6 C55 C50 115.7(6)
C54 C55 C50 119.7(6)
C53 C56 C57 112.2(5)
C62 C57 C58 119.5(5)
C62 C57 C56 119.9(5)
C58 C57 C56 120.5(6)
C57 C58 C59 120.5(5)
O9 C59 C60 116.9(5)
O9 C59 C58 123.3(5)
C60 C59 C58 119.7(5)
C59 C60 C61 119.4(5)
C59 C60 C197 121.3(5)
C61 C60 C197 119.2(5)
C60 C61 C62 120.9(5)
O8 C62 C57 116.9(5)
O8 C62 C61 123.0(6)
C57 C62 C61 120.1(5)
C64 C63 C68 118.0(5)
C64 C63 C197 121.9(5)
C68 C63 C197 120.0(5)
C63 C64 C65 122.4(5)
O3 C65 C64 123.3(5)
O3 C65 C66 116.7(5)
C64 C65 C66 120.0(5)
C67 C66 C65 117.8(5)
C67 C66 C35 121.1(5)
C65 C66 C35 121.1(5)
C66 C67 C68 122.4(5)
O10 C68 C63 118.0(5)
O10 C68 C67 122.6(5)
C63 C68 C67 119.4(5)
C74 C69 C70 120.8(6)
O21 C70 C71 115.5(6)
O21 C70 C69 123.0(6)
C71 C70 C69 121.6(6)
C70 C71 C72 117.4(6)
C70 C71 C75 122.9(6)
C72 C71 C75 119.6(6)
C73 C72 C71 120.6(6)
O22 C73 C74 115.6(6)
O22 C73 C72 122.8(6)
C74 C73 C72 121.7(6)
C69 C74 C73 117.9(6)
C69 C74 C195 120.2(6)
C73 C74 C195 121.8(6)
C77 C75 C71 113.1(5)
C77 C76 C81 120.9(5)
C76 C77 C78 117.9(5)
C76 C77 C75 121.9(5)
C78 C77 C75 120.2(6)
O39 C78 C79 124.2(5)
O39 C78 C77 115.6(5)
C79 C78 C77 120.2(5)
C78 C79 C80 121.7(5)
C81 C80 C79 118.3(5)
C81 C80 C82 122.2(5)
C79 C80 C82 119.5(5)
C80 C81 O40 116.8(5)
C80 C81 C76 121.0(5)
O40 C81 C76 122.1(5)
C83 C82 C80 113.2(4)
C88 C83 C84 117.9(5)
C88 C83 C82 121.1(5)
C84 C83 C82 121.0(5)
O38 C84 C85 123.9(5)
O38 C84 C83 116.2(5)
C85 C84 C83 119.8(6)
C86 C85 C84 122.4(5)
C85 C86 C87 118.9(5)
C85 C86 C196 121.0(5)
C87 C86 C196 120.0(6)
O27 C87 C86 118.8(5)
O27 C87 C88 122.3(5)
C86 C87 C88 118.9(5)
C83 C88 C87 122.0(5)
C90 C89 C94 118.3(5)
C90 C89 C196 123.1(5)
C94 C89 C196 118.5(5)
C89 C90 O26 115.2(5)
C89 C90 C91 120.7(5)
O26 C90 C91 124.0(6)
C92 C91 C90 121.3(6)
C91 C92 C93 118.1(5)
C91 C92 C96 120.7(5)
C93 C92 C96 121.2(5)
O25 C93 C94 122.7(5)
O25 C93 C92 116.5(5)
C94 C93 C92 120.8(5)
C93 C94 C89 120.8(5)
C92 C96 C97 114.3(5)
C100 C97 C98 117.5(6)
C100 C97 C96 120.5(5)
C98 C97 C96 122.0(6)
O23 C98 C99 123.6(6)
O23 C98 C97 115.5(6)
C99 C98 C97 120.8(6)
C98 C99 C102 121.1(6)
C97 C100 C101 121.4(5)
O24 C101 C102 116.1(5)
O24 C101 C100 124.0(5)
C102 C101 C100 119.9(5)
C101 C102 C99 119.3(6)
C101 C102 C195 120.9(5)
C99 C102 C195 119.5(5)
C213 C104 C105 120.3(5)
C106 C105 O32 116.6(5)
C106 C105 C104 121.5(5)
O32 C105 C104 121.9(5)
C105 C106 C107 118.0(5)
C105 C106 C109 121.5(6)
C107 C106 C109 120.4(6)
C108 C107 C106 121.4(6)
C213 C108 C107 120.2(5)
C213 C108 O31 115.8(5)
C107 C108 O31 124.0(5)
C106 C109 C110 113.2(5)
C111 C110 C115 117.4(6)
C111 C110 C109 120.7(6)
C115 C110 C109 121.8(6)
O29 C111 C110 114.8(7)
O29 C111 C112 125.2(6)
C110 C111 C112 120.0(6)
C113 C112 C111 123.0(6)
C112 C113 C114 117.5(7)
C112 C113 C199 121.7(6)
C114 C113 C199 120.8(6)
O30 C114 C115 124.5(6)
O30 C114 C113 115.5(6)
C115 C114 C113 120.1(6)
C114 C115 C110 122.0(6)
C121 C116 C117 120.6(6)
C121 C116 O36 122.7(6)
C117 C116 O36 116.6(6)
C116 C117 C118 118.8(6)
C116 C117 C199 121.6(6)
C118 C117 C199 119.6(6)
C117 C118 C119 120.8(6)
O37 C119 C118 123.2(6)
O37 C119 C120 116.5(6)
C118 C119 C120 120.3(6)
C119 C120 C121 118.2(6)
C119 C120 C194 121.2(6)
C121 C120 C194 120.6(6)
C116 C121 C120 121.1(6)
C123 C122 C127 117.8(5)
C123 C122 C194 121.5(5)
C127 C122 C194 120.7(5)
C122 C123 C124 121.4(5)
O34 C124 C125 116.1(5)
O34 C124 C123 123.7(5)
C125 C124 C123 120.1(5)
C126 C125 C124 118.6(5)
C126 C125 C128 119.0(5)
C124 C125 C128 122.3(5)
C125 C126 C127 121.5(5)
O35 C127 C122 115.0(5)
O35 C127 C126 124.5(5)
C122 C127 C126 120.4(5)
C132 C128 C125 112.6(4)
C130 C129 C134 118.4(5)
C130 C129 C135 121.0(5)
C134 C129 C135 120.6(5)
C129 C130 C131 122.3(5)
O33 C131 C130 123.7(5)
O33 C131 C132 116.4(5)
C130 C131 C132 119.9(5)
C133 C132 C131 117.9(5)
C133 C132 C128 121.2(5)
C131 C132 C128 120.9(5)
C134 C133 C132 121.9(5)
O28 C134 C129 117.9(5)
O28 C134 C133 122.4(5)
C129 C134 C133 119.6(5)
C129 C135 C213 110.4(4)
C146 C145 O27 119.5(8)
C145 C146 C147 118.8(9)
C148 C147 C146 121.8(8)
C147 C148 C149 119.5(7)
C150 C149 C148 118.5(8)
O42 C150 C149 118.5(8)
C170 C169 O10 114.7(8)
C169 C170 C171 114.8(9)
C172 C171 C170 123.1(8)
C171 C172 C173 121.9(7)
C174 C173 C172 121.6(8)
O41 C174 C173 120.3(9)
O13 C179 C180 111.0(6)
C179 C180 C181 112.3(6)
C182 C181 C180 119.0(7)
C183 C182 C181 118.2(9)
C185 C183 C182 125.9(10)
O43 C185 C183 124.3(14)
C29 C193 C33 122.2(5)
C120 C194 C122 110.9(5)
C74 C195 C102 110.0(5)
C86 C196 C89 109.8(4)
C63 C197 C60 110.8(4)
Cl14 C198 Cl10 110.8(4)
Cl14 C198 Cl8 110.7(4)
Cl10 C198 Cl8 110.1(4)
C113 C199 C117 109.8(5)
O28 C200 C201 110.8(6)
C200 C201 C202 111.5(6)
C203 C202 C201 116.6(7)
C202 C203 C204 118.2(9)
C206 C204 C203 126.4(10)
C204 C206 O44 131.4(12)
Cl1 C208 Cl15 113.7(7)
Cl1 C208 Cl11 111.8(7)
Cl15 C208 Cl11 109.5(6)
Cl21 C209 Cl7 111.0(4)
Cl21 C209 Cl22 110.6(4)
Cl7 C209 Cl22 110.4(3)
Cl9 C210 Cl12 110.1(4)
Cl9 C210 Cl6 111.0(4)
Cl12 C210 Cl6 110.2(4)
Cl5 C211 Cl4 110.7(4)
Cl5 C211 Cl2 109.8(4)
Cl4 C211 Cl2 110.5(4)
Cl3 C212 Cl13 111.6(7)
Cl3 C212 Cl16 113.4(6)
Cl13 C212 Cl16 110.2(6)
C108 C213 C104 118.5(5)
C108 C213 C135 120.9(5)
C104 C213 C135 120.5(5)
Cl23 C215 Cl25 115.0(8)
Cl23 C215 Cl24 107.4(8)
Cl25 C215 Cl24 108.5(7)
Cl26 C216 Cl28 113.2(8)
Cl26 C216 Cl27 106.1(8)
Cl28 C216 Cl27 111.0(8)
C40 O1 C161 117.0(5)
C37 O2 C162 117.2(5)
C65 O3 C160 117.8(5)
C45 O4 C164 119.6(6)
C48 O5 C163 116.7(6)
C55 O6 C166 118.0(5)
C165 O7 C52 117.1(7)
C62 O8 C168 118.9(5)
C59 O9 C167 117.9(5)
C68 O10 C169 116.8(5)
C26 O11 C178 117.1(5)
C30 O12 C177 118.2(5)
C23 O13 C179 115.0(5)
C20 O14 C188 118.2(5)
C17 O15 C187 118.8(6)
C11 O16 C191 117.6(6)
C9 O17 C192 116.9(5)
C3 O18 C189 118.0(6)
C6 O19 C190 117.6(6)
C33 O20 C176 117.7(6)
C70 O21 C141 117.8(6)
C73 O22 C140 117.2(6)
C98 O23 C136 116.8(6)
C101 O24 C137 116.5(5)
C93 O25 C139 117.3(5)
C90 O26 C138 116.7(5)
C87 O27 C145 117.9(5)
C134 O28 C200 116.9(5)
C154 O29 C111 118.6(8)
C114 O30 C155 117.6(5)
C108 O31 C156 117.0(5)
C157 O32 C105 118.9(5)
C131 O33 C214 117.3(5)
C124 O34 C159 116.3(5)
C127 O35 C158 116.4(5)
C152 O36 C116 118.2(6)
C119 O37 C153 117.4(5)
C84 O38 C144 118.1(5)
C78 O39 C142 117.1(5)
C81 O40 C143 116.5(5)

loop_
_geom_bond_atom_site_label_1
_geom_bond_atom_site_label_2
_geom_bond_distance
C1 C2 1.355(10)
C1 C6 1.412(10)
C2 C3 1.402(9)
C2 C34 1.529(10)
C3 O18 1.380(8)
C3 C4 1.384(10)
C4 C5 1.361(9)
C5 C6 1.391(9)
C5 C7 1.511(9)
C6 O19 1.359(8)
C7 C8 1.529(9)
C8 C9 1.394(8)
C8 C12 1.374(9)
C9 O17 1.383(8)
C9 C13 1.379(9)
C10 C11 1.387(9)
C10 C13 1.393(9)
C10 C14 1.529(9)
C11 O16 1.365(8)
C11 C12 1.408(10)
C14 C15 1.523(8)
C15 C20 1.383(8)
C15 C16 1.404(8)
C16 C17 1.390(9)
C17 C18 1.380(9)
C17 O15 1.382(7)
C18 C19 1.393(8)
C18 C21 1.526(8)
C19 C20 1.399(8)
C20 O14 1.379(7)
C21 C22 1.520(8)
C22 C27 1.391(9)
C22 C23 1.396(9)
C23 O13 1.374(8)
C23 C24 1.412(8)
C24 C25 1.375(9)
C25 C26 1.411(8)
C25 C28 1.515(8)
C26 O11 1.355(8)
C26 C27 1.390(8)
C28 C29 1.522(8)
C29 C30 1.387(8)
C29 C193 1.377(8)
C30 O12 1.386(7)
C30 C31 1.394(8)
C31 C32 1.387(9)
C32 C33 1.424(8)
C32 C34 1.504(9)
C33 O20 1.359(8)
C33 C193 1.394(9)
C35 C36 1.511(7)
C35 C66 1.515(7)
C36 C41 1.369(8)
C36 C37 1.394(8)
C37 O2 1.370(7)
C37 C38 1.405(8)
C38 C39 1.390(8)
C39 C40 1.408(8)
C39 C42 1.515(8)
C40 O1 1.377(7)
C40 C41 1.402(8)
C42 C43 1.531(9)
C43 C44 1.398(10)
C43 C48 1.406(8)
C44 C45 1.394(10)
C45 O4 1.369(9)
C45 C46 1.405(9)
C46 C47 1.373(9)
C46 C49 1.524(9)
C47 C48 1.401(10)
C48 O5 1.374(8)
C49 C50 1.512(10)
C50 C51 1.385(10)
C50 C55 1.413(8)
C51 C52 1.408(11)
C52 O7 1.396(9)
C52 C53 1.385(10)
C53 C54 1.397(9)
C53 C56 1.512(10)
C54 C55 1.387(9)
C55 O6 1.375(8)
C56 C57 1.523(8)
C57 C62 1.388(9)
C57 C58 1.386(8)
C58 C59 1.406(8)
C59 O9 1.365(7)
C59 C60 1.378(9)
C60 C61 1.400(8)
C60 C197 1.533(8)
C61 C62 1.378(9)
C62 O8 1.382(7)
C63 C64 1.385(8)
C63 C68 1.410(8)
C63 C197 1.511(7)
C64 C65 1.389(8)
C65 O3 1.366(7)
C65 C66 1.396(7)
C66 C67 1.397(8)
C67 C68 1.389(8)
C68 O10 1.382(7)
C69 C74 1.387(9)
C69 C70 1.389(10)
C70 O21 1.388(8)
C70 C71 1.383(9)
C71 C72 1.403(9)
C71 C75 1.513(9)
C72 C73 1.386(10)
C73 O22 1.391(8)
C73 C74 1.380(9)
C74 C195 1.513(9)
C75 C77 1.508(8)
C76 C77 1.391(9)
C76 C81 1.404(8)
C77 C78 1.408(9)
C78 O39 1.381(8)
C78 C79 1.391(9)
C79 C80 1.387(8)
C80 C81 1.377(8)
C80 C82 1.519(8)
C81 O40 1.391(7)
C82 C83 1.511(8)
C83 C88 1.391(8)
C83 C84 1.411(8)
C84 O38 1.349(8)
C84 C85 1.390(8)
C85 C86 1.373(9)
C86 C87 1.407(9)
C86 C196 1.527(7)
C87 O27 1.370(8)
C87 C88 1.409(8)
C89 C90 1.384(9)
C89 C94 1.396(8)
C89 C196 1.524(8)
C90 O26 1.391(7)
C90 C91 1.398(8)
C91 C92 1.382(9)
C92 C93 1.396(8)
C92 C96 1.512(8)
C93 O25 1.384(7)
C93 C94 1.393(8)
C96 C97 1.521(9)
C97 C100 1.398(9)
C97 C98 1.414(9)
C98 O23 1.374(8)
C98 C99 1.381(10)
C99 C102 1.379(9)
C100 C101 1.391(9)
C101 O24 1.370(7)
C101 C102 1.397(8)
C102 C195 1.536(9)
C104 C213 1.385(9)
C104 C105 1.394(8)
C105 C106 1.368(9)
C105 O32 1.398(7)
C106 C107 1.401(9)
C106 C109 1.511(8)
C107 C108 1.373(9)
C108 C213 1.403(8)
C108 O31 1.389(7)
C109 C110 1.495(10)
C110 C111 1.412(10)
C110 C115 1.406(9)
C111 O29 1.395(9)
C111 C112 1.363(11)
C112 C113 1.398(10)
C113 C114 1.403(9)
C113 C199 1.486(10)
C114 O30 1.369(8)
C114 C115 1.382(10)
C116 C121 1.389(10)
C116 C117 1.382(9)
C116 O36 1.380(8)
C117 C118 1.413(9)
C117 C199 1.536(9)
C118 C119 1.398(9)
C119 O37 1.368(8)
C119 C120 1.395(9)
C120 C121 1.418(9)
C120 C194 1.517(9)
C122 C123 1.389(9)
C122 C127 1.401(8)
C122 C194 1.529(8)
C123 C124 1.401(8)
C124 O34 1.385(7)
C124 C125 1.388(8)
C125 C126 1.380(8)
C125 C128 1.515(7)
C126 C127 1.393(8)
C127 O35 1.383(7)
C128 C132 1.510(7)
C129 C130 1.387(8)
C129 C134 1.398(8)
C129 C135 1.514(8)
C130 C131 1.388(8)
C131 O33 1.365(7)
C131 C132 1.407(8)
C132 C133 1.395(8)
C133 C134 1.402(8)
C134 O28 1.366(7)
C135 C213 1.527(8)
C136 O23 1.436(9)
C137 O24 1.438(8)
C138 O26 1.406(10)
C139 O25 1.401(8)
C140 O22 1.426(9)
C141 O21 1.411(10)
C142 O39 1.420(9)
C143 O40 1.410(8)
C144 O38 1.403(8)
C145 C146 1.330(13)
C145 O27 1.407(9)
C146 C147 1.477(13)
C147 C148 1.422(13)
C148 C149 1.464(11)
C149 C150 1.411(13)
C150 O42 1.416(12)
C152 O36 1.389(10)
C153 O37 1.418(9)
C154 O29 1.340(12)
C155 O30 1.435(8)
C156 O31 1.416(9)
C157 O32 1.395(9)
C158 O35 1.465(9)
C159 O34 1.423(8)
C160 O3 1.421(8)
C161 O1 1.444(9)
C162 O2 1.424(8)
C163 O5 1.415(8)
C164 O4 1.395(10)
C165 O7 1.389(12)
C166 O6 1.417(7)
C167 O9 1.399(9)
C168 O8 1.393(9)
C169 C170 1.400(12)
C169 O10 1.414(9)
C170 C171 1.475(12)
C171 C172 1.394(12)
C172 C173 1.472(11)
C173 C174 1.410(13)
C174 O41 1.368(13)
C176 O20 1.398(10)
C177 O12 1.402(8)
C178 O11 1.415(8)
C179 O13 1.423(9)
C179 C180 1.460(11)
C180 C181 1.489(11)
C181 C182 1.455(12)
C182 C183 1.477(13)
C183 C185 1.321(17)
C185 O43 1.325(15)
C187 O15 1.376(11)
C188 O14 1.412(8)
C189 O18 1.390(10)
C190 O19 1.421(9)
C191 O16 1.397(9)
C192 O17 1.429(8)
C198 Cl14 1.738(7)
C198 Cl10 1.736(7)
C198 Cl8 1.759(8)
C200 O28 1.436(8)
C200 C201 1.465(10)
C201 C202 1.508(9)
C202 C203 1.461(11)
C203 C204 1.483(12)
C204 C206 1.265(15)
C206 O44 1.323(14)
C208 Cl1 1.686(13)
C208 Cl15 1.755(14)
C208 Cl11 1.769(11)
C209 Cl21 1.738(7)
C209 Cl7 1.749(7)
C209 Cl22 1.756(7)
C210 Cl9 1.729(7)
C210 Cl12 1.752(8)
C210 Cl6 1.751(7)
C211 Cl5 1.750(7)
C211 Cl4 1.751(7)
C211 Cl2 1.752(7)
C212 Cl3 1.697(12)
C212 Cl13 1.741(11)
C212 Cl16 1.767(13)
C214 O33 1.421(8)
C215 Cl23 1.692(14)
C215 Cl25 1.714(12)
C215 Cl24 1.793(14)
C216 Cl26 1.728(14)
C216 Cl28 1.686(15)
C216 Cl27 1.805(14)

loop_
_cod_related_entry_id
_cod_related_entry_database
_cod_related_entry_code
1 ChemSpider 30659551
